data_7040747
loop_
_publ_author_name
'Efthymiou, Constantinos G.'
'Cunha-Silva, Lu\'is'
'Perlepes, Spyros P.'
'Brechin, Euan K.'
'Inglis, Ross'
'Evangelisti, Marco'
'Papatriantafyllopoulou, Constantina'

_publ_section_title
;
 In search of molecules displaying ferromagnetic exchange: multiple-decker
 Ni12 and Ni16 complexes from the use of pyridine-2-amidoxime.
;
_journal_issue 43
_journal_name_full 'Dalton transactions (Cambridge, England : 2003)'
_journal_page_first 17409
_journal_page_last 17419
_journal_paper_doi 10.1039/c6dt03511f
_journal_volume 45
_journal_year 2016
_chemical_formula_moiety 'C100 H104 N48 Ni16 O20, 4(O4 S), 10(H2 O), 26(C H4 O)'
_chemical_formula_sum 'C126 H228 N48 Ni16 O72 S4'
_chemical_formula_weight 4635.15
_space_group_crystal_system triclinic
_space_group_IT_number 2
_space_group_name_Hall '-P 1'
_space_group_name_H-M_alt 'P -1'
_symmetry_space_group_name_Hall '-P 1'
_symmetry_space_group_name_H-M 'P -1'
_atom_sites_solution_hydrogens mixed
_audit_creation_date '06 September 2016'
_audit_creation_method 'SHELXL-2014/7 and enCIFer'
_audit_update_record
;
2016-09-09 deposited with the CCDC.
2016-09-27 downloaded from the CCDC.
;
_cell_angle_alpha 106.175(3)
_cell_angle_beta 113.293(2)
_cell_angle_gamma 99.202(4)
_cell_formula_units_Z 1
_cell_length_a 16.6742(9)
_cell_length_b 17.3665(17)
_cell_length_c 19.7073(10)
_cell_measurement_reflns_used 9655
_cell_measurement_temperature 150(2)
_cell_measurement_theta_max 30.32
_cell_measurement_theta_min 2.60
_cell_volume 4792.3(6)
_computing_cell_refinement 'SAINT (Bruker AXS Inc., 2012)'
_computing_data_collection 'APEX2 (Bruker AXS Inc., 2012)'
_computing_data_reduction 'SAINT (Bruker AXS Inc., 2012)'
_computing_molecular_graphics 'DIAMOND (Brandenburg, 2009)'
_computing_publication_material 'SHELXTL (Sheldrick, 2014)'
_computing_structure_refinement 'SHELXL-2014/7 (Sheldrick, 2014)'
_computing_structure_solution 'SHELXS (Sheldrick, 2014)'
_diffrn_ambient_temperature 150(2)
_diffrn_measured_fraction_theta_full 0.995
_diffrn_measured_fraction_theta_max 0.987
_diffrn_measurement_device_type 'Bruker X8 Kappa CCD APEX II'
_diffrn_measurement_method 'omega/phi scans'
_diffrn_radiation_monochromator graphite
_diffrn_radiation_source 'fine-focus sealed tube'
_diffrn_radiation_type MoK\a
_diffrn_radiation_wavelength 0.71073
_diffrn_reflns_av_R_equivalents 0.0375
_diffrn_reflns_av_unetI/netI 0.0214
_diffrn_reflns_Laue_measured_fraction_full 0.995
_diffrn_reflns_Laue_measured_fraction_max 0.987
_diffrn_reflns_limit_h_max 21
_diffrn_reflns_limit_h_min -21
_diffrn_reflns_limit_k_max 22
_diffrn_reflns_limit_k_min -22
_diffrn_reflns_limit_l_max 25
_diffrn_reflns_limit_l_min -25
_diffrn_reflns_number 321514
_diffrn_reflns_point_group_measured_fraction_full 0.995
_diffrn_reflns_point_group_measured_fraction_max 0.987
_diffrn_reflns_theta_full 25.242
_diffrn_reflns_theta_max 27.484
_diffrn_reflns_theta_min 3.527
_exptl_absorpt_coefficient_mu 1.672
_exptl_absorpt_correction_T_max 0.805
_exptl_absorpt_correction_T_min 0.704
_exptl_absorpt_correction_type multi-scan
_exptl_absorpt_process_details
;
 SADABS (Sheldrick, 1997)
;
_exptl_crystal_colour Orange
_exptl_crystal_density_diffrn 1.606
_exptl_crystal_description Prism
_exptl_crystal_F_000 2408
_exptl_crystal_size_max 0.340
_exptl_crystal_size_mid 0.180
_exptl_crystal_size_min 0.130
_refine_diff_density_max 1.194
_refine_diff_density_min -0.700
_refine_diff_density_rms 0.117
_refine_ls_extinction_method none
_refine_ls_goodness_of_fit_ref 1.138
_refine_ls_hydrogen_treatment mixed
_refine_ls_matrix_type full
_refine_ls_number_parameters 1440
_refine_ls_number_reflns 21715
_refine_ls_number_restraints 38
_refine_ls_restrained_S_all 1.140
_refine_ls_R_factor_all 0.0721
_refine_ls_R_factor_gt 0.0461
_refine_ls_shift/su_max 0.003
_refine_ls_shift/su_mean 0.001
_refine_ls_structure_factor_coef Fsqd
_refine_ls_weighting_details 'w=1/[\s^2^(Fo^2^)+(0.0423P)^2^+18.9643P] where P=(Fo^2^+2Fc^2^)/3'
_refine_ls_weighting_scheme calc
_refine_ls_wR_factor_gt 0.1148
_refine_ls_wR_factor_ref 0.1371
_reflns_Friedel_coverage 0.000
_reflns_number_gt 16524
_reflns_number_total 21715
_reflns_threshold_expression 'I > 2\s(I)'
_cod_data_source_file c6dt03511f2.cif
_cod_data_source_block SP1208
_cod_depositor_comments 'Adding full bibliography for 7040746--7040747.cif.'
_cod_database_code 7040747
_shelx_shelxl_version_number 2014/7
_shelx_space_group_comment
;
The symmetry employed for this shelxl refinement is uniquely defined
by the following loop, which should always be used as a source of
symmetry information in preference to the above space-group names.
They are only intended as comments.
;
_shelx_estimated_absorpt_t_min 0.600
_shelx_estimated_absorpt_t_max 0.812

loop_
_space_group_symop_operation_xyz
'x, y, z'
'-x, -y, -z'

loop_
_atom_site_label
_atom_site_type_symbol
_atom_site_fract_x
_atom_site_fract_y
_atom_site_fract_z
_atom_site_U_iso_or_equiv
_atom_site_adp_type
_atom_site_occupancy
_atom_site_site_symmetry_order
_atom_site_calc_flag
_atom_site_refinement_flags_posn
_atom_site_refinement_flags_adp
_atom_site_refinement_flags_occupancy
_atom_site_disorder_assembly
_atom_site_disorder_group
Ni1 Ni 0.23079(3) 0.44231(3) 0.17781(3) 0.01869(11) Uani 1 1 d . . . . .
Ni2 Ni 0.40491(3) 0.43930(3) 0.32285(3) 0.01490(10) Uani 1 1 d . . . . .
Ni3 Ni 0.57849(3) 0.43753(3) 0.46691(3) 0.01433(10) Uani 1 1 d . . . . .
Ni4 Ni 0.75366(3) 0.44057(3) 0.61198(3) 0.01626(10) Uani 1 1 d . . . . .
Ni5 Ni 0.44687(3) 0.63371(3) 0.32875(3) 0.01566(10) Uani 1 1 d . . . . .
Ni6 Ni 0.24356(3) 0.63369(3) 0.17520(3) 0.01948(11) Uani 1 1 d . . . . .
Ni7 Ni 0.81177(3) 0.63347(3) 0.62643(3) 0.01687(10) Uani 1 1 d . . . . .
Ni8 Ni 0.63062(3) 0.62983(3) 0.47538(3) 0.01496(10) Uani 1 1 d . . . . .
O1 O 0.37623(17) 0.46243(15) 0.22100(14) 0.0182(5) Uani 1 1 d . . . . .
O2 O 0.54721(16) 0.45918(15) 0.36435(14) 0.0164(5) Uani 1 1 d . . . . .
O3 O 0.72512(16) 0.46488(15) 0.51050(14) 0.0167(5) Uani 1 1 d . . . . .
O4 O 0.89659(19) 0.48759(19) 0.65770(19) 0.0294(6) Uani 1 1 d D . . . .
H4A H 0.927(3) 0.486(3) 0.705(2) 0.044 Uiso 1 1 d D U . . .
O5 O 0.59106(17) 0.43982(15) 0.63155(14) 0.0160(5) Uani 1 1 d . . . . .
O6 O 0.76257(18) 0.43707(16) 0.77264(15) 0.0203(5) Uani 1 1 d . . . . .
O7 O 0.41892(17) 0.44156(14) 0.48901(14) 0.0155(5) Uani 1 1 d . . . . .
O8 O 0.24400(17) 0.43831(15) 0.34209(14) 0.0184(5) Uani 1 1 d . . . . .
O9 O 0.21961(19) 0.46458(17) 0.08159(16) 0.0244(6) Uani 1 1 d . . . . .
O10 O 0.0831(2) 0.40873(19) 0.13209(17) 0.0291(6) Uani 1 1 d D . . . .
H10A H 0.062(4) 0.445(3) 0.149(3) 0.044 Uiso 1 1 d D U . . .
N1 N 0.6011(2) 0.40063(18) 0.56278(17) 0.0160(6) Uani 1 1 d . . . . .
N2 N 0.5370(2) 0.2836(2) 0.57969(18) 0.0186(6) Uani 1 1 d D . . . .
H2A H 0.505(3) 0.230(2) 0.553(3) 0.028 Uiso 1 1 d D U . . .
N3 N 0.57721(19) 0.31469(18) 0.42058(17) 0.0153(6) Uani 1 1 d . . . . .
N4 N 0.7680(2) 0.40095(19) 0.70219(17) 0.0180(6) Uani 1 1 d . . . . .
N5 N 0.7560(2) 0.2877(2) 0.7396(2) 0.0230(7) Uani 1 1 d D . . . .
H5A H 0.744(3) 0.237(2) 0.723(3) 0.035 Uiso 1 1 d D U . . .
N6 N 0.7676(2) 0.32250(19) 0.56922(18) 0.0180(6) Uani 1 1 d . . . . .
N7 N 0.7788(2) 0.54533(18) 0.53287(17) 0.0168(6) Uani 1 1 d . . . . .
N8 N 0.8741(2) 0.69441(19) 0.58660(18) 0.0205(6) Uani 1 1 d . . . . .
N9 N 0.8008(2) 0.4988(2) 0.4202(2) 0.0240(7) Uani 1 1 d D . . . .
H9A H 0.821(3) 0.509(3) 0.387(3) 0.036 Uiso 1 1 d D U . . .
H9B H 0.766(3) 0.451(2) 0.408(3) 0.036 Uiso 1 1 d D U . . .
N10 N 0.59794(19) 0.53979(18) 0.38311(17) 0.0157(6) Uani 1 1 d . . . . .
N11 N 0.6019(2) 0.4923(2) 0.26176(19) 0.0209(6) Uani 1 1 d D . . . .
H11A H 0.630(3) 0.501(3) 0.234(3) 0.031 Uiso 1 1 d D U . . .
H11B H 0.576(3) 0.440(2) 0.254(3) 0.031 Uiso 1 1 d D U . . .
N12 N 0.6841(2) 0.68947(19) 0.42829(18) 0.0184(6) Uani 1 1 d . . . . .
N13 N 0.4253(2) 0.40105(18) 0.41877(17) 0.0151(6) Uani 1 1 d . . . . .
N14 N 0.3474(2) 0.28710(19) 0.43046(17) 0.0167(6) Uani 1 1 d D . . . .
H14A H 0.310(3) 0.235(2) 0.403(3) 0.025 Uiso 1 1 d D U . . .
N15 N 0.3922(2) 0.31526(19) 0.27279(17) 0.0169(6) Uani 1 1 d . . . . .
N16 N 0.2427(2) 0.39890(19) 0.26796(18) 0.0196(6) Uani 1 1 d . . . . .
N17 N 0.1627(2) 0.2856(2) 0.27788(19) 0.0207(6) Uani 1 1 d D . . . .
H17A H 0.147(3) 0.234(2) 0.261(3) 0.031 Uiso 1 1 d D U . . .
N18 N 0.2067(2) 0.3170(2) 0.12060(18) 0.0214(6) Uani 1 1 d . . . . .
N19 N 0.4189(2) 0.54465(18) 0.23725(17) 0.0169(6) Uani 1 1 d . . . . .
N20 N 0.4195(2) 0.5037(2) 0.11339(19) 0.0250(7) Uani 1 1 d D . . . .
H20A H 0.420(3) 0.522(3) 0.077(3) 0.037 Uiso 1 1 d D U . . .
H20B H 0.386(3) 0.458(3) 0.105(3) 0.037 Uiso 1 1 d D U . . .
N21 N 0.4871(2) 0.6986(2) 0.27906(19) 0.0212(6) Uani 1 1 d . . . . .
N22 N 0.2331(2) 0.5456(2) 0.08934(18) 0.0210(6) Uani 1 1 d . . . . .
N23 N 0.2327(3) 0.5073(2) -0.0342(2) 0.0347(9) Uani 1 1 d D . . . .
H23A H 0.223(4) 0.519(3) -0.075(3) 0.052 Uiso 1 1 d D U . . .
H23B H 0.217(4) 0.458(3) -0.036(3) 0.052 Uiso 1 1 d D U . . .
N24 N 0.2561(2) 0.6986(2) 0.1156(2) 0.0260(7) Uani 1 1 d . . . . .
C1 C 0.9509(4) 0.4758(4) 0.6207(4) 0.0563(15) Uani 1 1 d . . . . .
H1A H 0.9656 0.4232 0.6200 0.084 Uiso 1 1 calc R U . . .
H1B H 1.0077 0.5230 0.6500 0.084 Uiso 1 1 calc R U . . .
H1C H 0.9181 0.4726 0.5659 0.084 Uiso 1 1 calc R U . . .
C2 C 0.5656(2) 0.3170(2) 0.5380(2) 0.0154(7) Uani 1 1 d . . . . .
C3 C 0.5663(2) 0.2691(2) 0.4630(2) 0.0176(7) Uani 1 1 d . . . . .
C4 C 0.5859(2) 0.2786(2) 0.3553(2) 0.0190(7) Uani 1 1 d . . . . .
H4 H 0.5948 0.3114 0.3261 0.023 Uiso 1 1 calc R U . . .
C5 C 0.5821(3) 0.1938(2) 0.3290(2) 0.0247(8) Uani 1 1 d . . . . .
H5 H 0.5891 0.1694 0.2829 0.030 Uiso 1 1 calc R U . . .
C6 C 0.5681(3) 0.1463(2) 0.3714(2) 0.0255(8) Uani 1 1 d . . . . .
H6 H 0.5641 0.0884 0.3541 0.031 Uiso 1 1 calc R U . . .
C7 C 0.5598(3) 0.1838(2) 0.4397(2) 0.0216(8) Uani 1 1 d . . . . .
H7 H 0.5500 0.1522 0.4696 0.026 Uiso 1 1 calc R U . . .
C8 C 0.7627(2) 0.3213(2) 0.6885(2) 0.0190(7) Uani 1 1 d . . . . .
C9 C 0.7715(2) 0.2786(2) 0.6162(2) 0.0205(7) Uani 1 1 d . . . . .
C10 C 0.7811(3) 0.2908(2) 0.5055(2) 0.0223(8) Uani 1 1 d . . . . .
H10 H 0.7796 0.3223 0.4728 0.027 Uiso 1 1 calc R U . . .
C11 C 0.7971(3) 0.2133(3) 0.4859(2) 0.0277(9) Uani 1 1 d . . . . .
H11 H 0.8064 0.1924 0.4405 0.033 Uiso 1 1 calc R U . . .
C12 C 0.7991(3) 0.1679(3) 0.5328(3) 0.0293(9) Uani 1 1 d . . . . .
H12 H 0.8094 0.1146 0.5201 0.035 Uiso 1 1 calc R U . . .
C13 C 0.7861(3) 0.2003(3) 0.5995(2) 0.0266(8) Uani 1 1 d . . . . .
H13 H 0.7871 0.1697 0.6328 0.032 Uiso 1 1 calc R U . . .
C14 C 0.8696(2) 0.6462(2) 0.5165(2) 0.0194(7) Uani 1 1 d . . . . .
C15 C 0.8132(2) 0.5578(2) 0.4863(2) 0.0188(7) Uani 1 1 d . . . . .
C16 C 0.9135(3) 0.6784(3) 0.4794(2) 0.0254(8) Uani 1 1 d . . . . .
H16 H 0.9094 0.6435 0.4307 0.030 Uiso 1 1 calc R U . . .
C17 C 0.9642(3) 0.7635(3) 0.5154(3) 0.0305(9) Uani 1 1 d . . . . .
H17 H 0.9955 0.7876 0.4915 0.037 Uiso 1 1 calc R U . . .
C18 C 0.9684(3) 0.8126(3) 0.5863(3) 0.0325(9) Uani 1 1 d . . . . .
H18 H 1.0022 0.8708 0.6113 0.039 Uiso 1 1 calc R U . . .
C19 C 0.9233(3) 0.7765(3) 0.6200(3) 0.0272(8) Uani 1 1 d . . . . .
H19 H 0.9269 0.8106 0.6687 0.033 Uiso 1 1 calc R U . . .
C20 C 0.6232(2) 0.5514(2) 0.3309(2) 0.0178(7) Uani 1 1 d . . . . .
C21 C 0.6747(2) 0.6400(2) 0.3566(2) 0.0192(7) Uani 1 1 d . . . . .
C22 C 0.7306(3) 0.7717(2) 0.4583(2) 0.0238(8) Uani 1 1 d . . . . .
H22 H 0.7385 0.8065 0.5087 0.029 Uiso 1 1 calc R U . . .
C23 C 0.7673(3) 0.8075(3) 0.4182(3) 0.0278(9) Uani 1 1 d . . . . .
H23 H 0.7998 0.8659 0.4408 0.033 Uiso 1 1 calc R U . . .
C24 C 0.7563(3) 0.7571(3) 0.3447(3) 0.0306(9) Uani 1 1 d . . . . .
H24 H 0.7807 0.7807 0.3162 0.037 Uiso 1 1 calc R U . . .
C25 C 0.7096(3) 0.6723(3) 0.3136(2) 0.0254(8) Uani 1 1 d . . . . .
H25 H 0.7014 0.6366 0.2635 0.030 Uiso 1 1 calc R U . . .
C26 C 0.3809(2) 0.3187(2) 0.3902(2) 0.0169(7) Uani 1 1 d . . . . .
C27 C 0.3749(2) 0.2683(2) 0.3131(2) 0.0181(7) Uani 1 1 d . . . . .
C28 C 0.3946(3) 0.2777(2) 0.2048(2) 0.0212(7) Uani 1 1 d . . . . .
H28 H 0.4075 0.3108 0.1772 0.025 Uiso 1 1 calc R U . . .
C29 C 0.3787(3) 0.1911(3) 0.1736(2) 0.0263(8) Uani 1 1 d . . . . .
H29 H 0.3814 0.1655 0.1255 0.032 Uiso 1 1 calc R U . . .
C30 C 0.3589(3) 0.1433(2) 0.2133(2) 0.0260(8) Uani 1 1 d . . . . .
H30 H 0.3460 0.0840 0.1920 0.031 Uiso 1 1 calc R U . . .
C31 C 0.3577(2) 0.1820(2) 0.2847(2) 0.0202(7) Uani 1 1 d . . . . .
H31 H 0.3454 0.1499 0.3134 0.024 Uiso 1 1 calc R U . . .
C32 C 0.1962(2) 0.3175(2) 0.2377(2) 0.0183(7) Uani 1 1 d . . . . .
C33 C 0.1851(2) 0.2684(2) 0.1578(2) 0.0211(8) Uani 1 1 d . . . . .
C34 C 0.2010(3) 0.2804(3) 0.0489(2) 0.0273(9) Uani 1 1 d . . . . .
H34 H 0.2159 0.3148 0.0229 0.033 Uiso 1 1 calc R U . . .
C35 C 0.1737(3) 0.1931(3) 0.0113(2) 0.0327(10) Uani 1 1 d . . . . .
H35 H 0.1704 0.1680 -0.0396 0.039 Uiso 1 1 calc R U . . .
C36 C 0.1518(3) 0.1439(3) 0.0493(2) 0.0310(9) Uani 1 1 d . . . . .
H36 H 0.1328 0.0843 0.0244 0.037 Uiso 1 1 calc R U . . .
C37 C 0.1573(3) 0.1812(2) 0.1239(2) 0.0244(8) Uani 1 1 d . . . . .
H37 H 0.1424 0.1480 0.1508 0.029 Uiso 1 1 calc R U . . .
C38 C 0.4346(2) 0.5611(2) 0.1825(2) 0.0185(7) Uani 1 1 d . . . . .
C39 C 0.4747(3) 0.6522(2) 0.2054(2) 0.0214(7) Uani 1 1 d . . . . .
C40 C 0.5231(3) 0.7827(2) 0.3073(3) 0.0271(8) Uani 1 1 d . . . . .
H40 H 0.5328 0.8153 0.3590 0.033 Uiso 1 1 calc R U . . .
C41 C 0.5464(3) 0.8232(3) 0.2634(3) 0.0366(10) Uani 1 1 d . . . . .
H41 H 0.5712 0.8828 0.2845 0.044 Uiso 1 1 calc R U . . .
C42 C 0.5330(3) 0.7758(3) 0.1883(3) 0.0368(10) Uani 1 1 d . . . . .
H42 H 0.5489 0.8026 0.1574 0.044 Uiso 1 1 calc R U . . .
C43 C 0.4963(3) 0.6887(3) 0.1587(3) 0.0294(9) Uani 1 1 d . . . . .
H43 H 0.4863 0.6550 0.1072 0.035 Uiso 1 1 calc R U . . .
C44 C 0.2377(3) 0.5644(3) 0.0311(2) 0.0249(8) Uani 1 1 d . . . . .
C45 C 0.2539(3) 0.6536(3) 0.0455(2) 0.0270(8) Uani 1 1 d . . . . .
C46 C 0.2702(4) 0.7817(3) 0.1363(3) 0.0410(12) Uani 1 1 d . . . . .
H46 H 0.2716 0.8130 0.1849 0.049 Uiso 1 1 calc R U . . .
C47 C 0.2828(5) 0.8232(3) 0.0891(4) 0.0611(18) Uani 1 1 d . . . . .
H47 H 0.2922 0.8822 0.1050 0.073 Uiso 1 1 calc R U . . .
C48 C 0.2815(5) 0.7784(3) 0.0188(3) 0.0586(17) Uani 1 1 d . . . . .
H48 H 0.2898 0.8060 -0.0144 0.070 Uiso 1 1 calc R U . . .
C49 C 0.2679(4) 0.6918(3) -0.0031(3) 0.0408(11) Uani 1 1 d . . . . .
H49 H 0.2682 0.6599 -0.0507 0.049 Uiso 1 1 calc R U . . .
C50 C 0.0228(4) 0.3797(5) 0.0488(4) 0.075(2) Uani 1 1 d . . . . .
H50A H -0.0141 0.4177 0.0387 0.112 Uiso 1 1 calc R U . . .
H50B H -0.0177 0.3228 0.0308 0.112 Uiso 1 1 calc R U . . .
H50C H 0.0588 0.3787 0.0197 0.112 Uiso 1 1 calc R U . . .
S1 S 0.78231(6) 0.46566(6) 0.21906(6) 0.02246(19) Uani 1 1 d . . . . .
S2 S 0.16900(7) 0.04926(6) 0.29182(6) 0.0289(2) Uani 1 1 d . . . . .
O11 O 0.7030(2) 0.4882(2) 0.17207(17) 0.0318(7) Uani 1 1 d . . . . .
O12 O 0.7500(2) 0.3833(2) 0.2223(2) 0.0461(9) Uani 1 1 d . . . . .
O13 O 0.8409(2) 0.4588(2) 0.17962(18) 0.0380(8) Uani 1 1 d . . . . .
O14 O 0.8344(2) 0.5292(2) 0.29989(17) 0.0322(7) Uani 1 1 d . . . . .
O15 O 0.2079(2) -0.0003(2) 0.24518(19) 0.0373(7) Uani 1 1 d . . . . .
O16 O 0.1180(2) 0.0952(2) 0.2471(2) 0.0410(8) Uani 1 1 d . . . . .
O17 O 0.2445(2) 0.10842(19) 0.37002(18) 0.0360(7) Uani 1 1 d . . . . .
O18 O 0.1070(2) -0.0085(2) 0.3050(2) 0.0439(8) Uani 1 1 d . . . . .
O1W O 0.5546(3) 0.4454(3) 0.0171(2) 0.0599(11) Uani 1 1 d . . . . .
O4W O 0.7432(5) 0.1391(4) 0.2696(4) 0.0617(17) Uani 0.7 1 d . . P . .
O3W O 0.2915(5) 0.9912(4) 0.0243(5) 0.092(2) Uani 0.8 1 d . . P . .
O2W O 0.362(2) 1.0523(19) -0.0081(16) 0.108(11) Uani 0.2 1 d . . P . .
O5W O -0.0052(10) 0.3734(10) 0.6695(10) 0.076(5) Uani 0.3 1 d . . P . .
C60 C 0.9808(5) 0.0586(5) 0.5839(4) 0.0723(19) Uani 1 1 d D . . . .
H60A H 0.9847 0.1136 0.6183 0.108 Uiso 1 1 calc R U . . .
H60B H 0.9909 0.0643 0.5396 0.108 Uiso 1 1 calc R U . . .
H60C H 1.0276 0.0374 0.6150 0.108 Uiso 1 1 calc R U . . .
O28 O 0.8935(4) 0.0019(3) 0.5537(2) 0.0703(13) Uani 1 1 d D . . . .
H28A H 0.8799 0.0052 0.5909 0.084 Uiso 1 1 calc R U . . .
C59 C 0.6074(4) 0.0584(4) 0.6638(4) 0.0685(19) Uani 1 1 d D . . . .
H59A H 0.5992 0.0453 0.7063 0.103 Uiso 1 1 calc R U . . .
H59B H 0.5852 0.0062 0.6172 0.103 Uiso 1 1 calc R U . . .
H59C H 0.5727 0.0967 0.6490 0.103 Uiso 1 1 calc R U . . .
O27 O 0.7007(2) 0.09685(19) 0.6908(2) 0.0382(7) Uani 1 1 d D . . . .
H27 H 0.7308 0.0652 0.7060 0.046 Uiso 1 1 calc R U . . .
C58 C 0.3603(4) 0.0306(3) 0.5078(3) 0.0491(13) Uani 1 1 d D . . . .
H58A H 0.4090 0.0236 0.5519 0.074 Uiso 1 1 calc R U . . .
H58B H 0.3353 -0.0203 0.4595 0.074 Uiso 1 1 calc R U . . .
H58C H 0.3114 0.0400 0.5216 0.074 Uiso 1 1 calc R U . . .
O26 O 0.3969(2) 0.10088(19) 0.4937(2) 0.0378(7) Uani 1 1 d D . . . .
H26 H 0.3567 0.1037 0.4529 0.045 Uiso 1 1 calc R U . . .
C62 C 0.8995(9) -0.0243(10) 0.2018(8) 0.081(5) Uani 0.5 1 d D . P . .
H62A H 0.9241 0.0136 0.2575 0.122 Uiso 0.5 1 calc R U P . .
H62B H 0.9241 -0.0721 0.1998 0.122 Uiso 0.5 1 calc R U P . .
H62C H 0.8325 -0.0450 0.1774 0.122 Uiso 0.5 1 calc R U P . .
O30 O 0.9252(5) 0.0195(6) 0.1599(5) 0.064(2) Uani 0.5 1 d D . P . .
H30A H 0.9347 0.0712 0.1824 0.077 Uiso 0.5 1 calc R U P . .
C63 C 0.7219(11) 0.1244(14) 0.1179(14) 0.119(7) Uani 0.5 1 d D . P . .
H63A H 0.6983 0.1250 0.1563 0.178 Uiso 0.5 1 calc R U P . .
H63B H 0.6761 0.0833 0.0650 0.178 Uiso 0.5 1 calc R U P . .
H63C H 0.7345 0.1805 0.1157 0.178 Uiso 0.5 1 calc R U P . .
O31 O 0.8023(7) 0.1023(6) 0.1415(6) 0.078(3) Uani 0.5 1 d D . P . .
H31A H 0.8459 0.1441 0.1786 0.093 Uiso 0.5 1 calc R U P . .
C64 C 0.8853(4) 0.3376(5) 0.3782(4) 0.0642(18) Uani 1 1 d D . . . .
H64A H 0.9090 0.3981 0.4105 0.096 Uiso 1 1 calc R U . . .
H64B H 0.9106 0.3254 0.3406 0.096 Uiso 1 1 calc R U . . .
H64C H 0.9033 0.3062 0.4132 0.096 Uiso 1 1 calc R U . . .
O32 O 0.7882(3) 0.3132(2) 0.3353(2) 0.0497(9) Uani 1 1 d D . . . .
H32 H 0.7729 0.3294 0.2969 0.060 Uiso 1 1 calc R U . . .
C52 C 0.0832(5) 0.9220(5) 0.0413(4) 0.087(3) Uani 1 1 d D . . . .
H52A H 0.0408 0.9434 0.0586 0.130 Uiso 1 1 calc R U . . .
H52B H 0.0797 0.8655 0.0422 0.130 Uiso 1 1 calc R U . . .
H52C H 0.0665 0.9195 -0.0131 0.130 Uiso 1 1 calc R U . . .
O20 O 0.1721(3) 0.9754(2) 0.0925(2) 0.0498(9) Uani 1 1 d D . . . .
H20 H 0.1833 0.9841 0.1399 0.060 Uiso 1 1 calc R U . . .
C56 C 0.0087(5) 0.5804(5) 0.1627(5) 0.076(2) Uani 1 1 d D . . . .
H56A H 0.0210 0.6338 0.2045 0.114 Uiso 1 1 calc R U . . .
H56B H -0.0495 0.5689 0.1158 0.114 Uiso 1 1 calc R U . . .
H56C H 0.0584 0.5841 0.1480 0.114 Uiso 1 1 calc R U . . .
O24 O 0.0028(3) 0.5134(3) 0.1918(2) 0.0533(10) Uani 1 1 d D . . . .
H24A H -0.0497 0.4979 0.1880 0.064 Uiso 1 1 calc R U . . .
C65A C 0.9349(4) 0.2980(4) 0.1837(5) 0.074(2) Uani 0.7 1 d D . P A 1
H65A H 0.9290 0.3224 0.1434 0.111 Uiso 0.7 1 calc R U P A 1
H65B H 0.9583 0.2500 0.1737 0.111 Uiso 0.7 1 calc R U P A 1
H65C H 0.9775 0.3406 0.2368 0.111 Uiso 0.7 1 calc R U P A 1
O33A O 0.8502(4) 0.2712(3) 0.1798(3) 0.0501(13) Uani 0.7 1 d D . P A 1
H33A H 0.8315 0.3128 0.1912 0.075 Uiso 0.7 1 calc R U P A 1
C65B C 0.9349(4) 0.2980(4) 0.1837(5) 0.074(2) Uani 0.3 1 d D . P B 2
H65D H 0.8758 0.2795 0.1357 0.111 Uiso 0.3 1 calc R U P B 2
H65E H 0.9253 0.2856 0.2260 0.111 Uiso 0.3 1 calc R U P B 2
H65F H 0.9756 0.2681 0.1715 0.111 Uiso 0.3 1 calc R U P B 2
O33B O 0.9748(10) 0.3849(6) 0.2093(9) 0.059(4) Uani 0.3 1 d D . P B 2
H33B H 0.9484 0.4110 0.2319 0.089 Uiso 0.3 1 calc R U P B 2
C61A C 0.7739(5) -0.0075(4) 0.3461(5) 0.076(2) Uani 0.3 1 d D . P C 1
H61A H 0.7719 -0.0136 0.3934 0.114 Uiso 0.3 1 calc R U P C 1
H61B H 0.7859 -0.0566 0.3175 0.114 Uiso 0.3 1 calc R U P C 1
H61C H 0.7150 -0.0035 0.3110 0.114 Uiso 0.3 1 calc R U P C 1
O29A O 0.8432(10) 0.0647(8) 0.3692(10) 0.076(4) Uani 0.3 1 d D . P C 1
H29A H 0.8215 0.0953 0.3450 0.113 Uiso 0.3 1 calc R U P C 1
C61B C 0.7739(5) -0.0075(4) 0.3461(5) 0.076(2) Uani 0.7 1 d D . P D 2
H61D H 0.8099 0.0109 0.3212 0.114 Uiso 0.7 1 calc R U P D 2
H61E H 0.7548 -0.0691 0.3273 0.114 Uiso 0.7 1 calc R U P D 2
H61F H 0.8115 0.0164 0.4042 0.114 Uiso 0.7 1 calc R U P D 2
O29B O 0.6950(4) 0.0204(4) 0.3252(4) 0.0642(17) Uani 0.7 1 d D . P D 2
H29B H 0.7012 0.0571 0.3059 0.096 Uiso 0.7 1 calc R U P D 2
C57 C 0.0644(9) 0.3000(6) 0.7064(7) 0.098(4) Uani 0.75 1 d D . P E 1
H57A H 0.0177 0.3233 0.7146 0.147 Uiso 0.75 1 calc R U P E 1
H57B H 0.0400 0.2654 0.6498 0.147 Uiso 0.75 1 calc R U P E 1
H57C H 0.1190 0.3461 0.7231 0.147 Uiso 0.75 1 calc R U P E 1
O25 O 0.0881(6) 0.2496(5) 0.7521(4) 0.093(2) Uani 0.75 1 d D . P E 1
H25A H 0.0810 0.2678 0.7929 0.112 Uiso 0.75 1 calc R U P E 1
C66 C 0.802(2) 0.7890(14) 0.1846(16) 0.068(7) Uani 0.25 1 d D . P F 2
H66A H 0.7954 0.8046 0.2336 0.102 Uiso 0.25 1 calc R U P F 2
H66B H 0.7618 0.8103 0.1475 0.102 Uiso 0.25 1 calc R U P F 2
H66C H 0.8657 0.8137 0.1976 0.102 Uiso 0.25 1 calc R U P F 2
O34 O 0.777(2) 0.7004(13) 0.149(2) 0.132(12) Uani 0.25 1 d D . P F 2
H34A H 0.8222 0.6842 0.1692 0.199 Uiso 0.25 1 calc R U P F 2
C55 C 0.6951(7) 0.6659(7) 0.1060(7) 0.087(3) Uani 0.75 1 d D . P G 3
H55A H 0.6940 0.6277 0.1342 0.130 Uiso 0.75 1 calc R U P G 3
H55B H 0.6410 0.6422 0.0534 0.130 Uiso 0.75 1 calc R U P G 3
H55C H 0.6945 0.7207 0.1369 0.130 Uiso 0.75 1 calc R U P G 3
O23 O 0.7755(6) 0.6763(4) 0.0966(4) 0.080(2) Uani 0.75 1 d D . P G 3
H23C H 0.8193 0.7138 0.1380 0.120 Uiso 0.75 1 calc R U P G 3
C51 C 0.0435(6) 0.7936(4) 0.1600(4) 0.0453(18) Uani 0.7 1 d D . P H 4
H51A H -0.0055 0.8118 0.1276 0.068 Uiso 0.7 1 calc R U P H 4
H51B H 0.0254 0.7319 0.1393 0.068 Uiso 0.7 1 calc R U P H 4
H51C H 0.0999 0.8156 0.1577 0.068 Uiso 0.7 1 calc R U P H 4
O19 O 0.0585(5) 0.8234(3) 0.2377(3) 0.0575(15) Uani 0.7 1 d D . P H 4
H19A H 0.0155 0.8417 0.2399 0.086 Uiso 0.7 1 calc R U P H 4
C54 C 0.6358(11) 0.9016(13) 0.0871(16) 0.078(8) Uani 0.3 1 d D . P I 5
H54A H 0.6494 0.9456 0.0676 0.116 Uiso 0.3 1 calc R U P I 5
H54B H 0.6433 0.8499 0.0578 0.116 Uiso 0.3 1 calc R U P I 5
H54C H 0.6779 0.9203 0.1441 0.116 Uiso 0.3 1 calc R U P I 5
O22 O 0.5439(11) 0.8856(11) 0.0752(11) 0.090(6) Uani 0.3 1 d D . P I 5
H22A H 0.5352 0.9312 0.0946 0.134 Uiso 0.3 1 calc R U P I 5
C53 C 0.4964(13) 0.9769(13) 0.1473(13) 0.046(6) Uani 0.25 1 d D . P J 7
H53A H 0.4710 1.0240 0.1467 0.068 Uiso 0.25 1 calc R U P J 7
H53B H 0.4494 0.9273 0.1372 0.068 Uiso 0.25 1 calc R U P J 7
H53C H 0.5161 0.9640 0.1058 0.068 Uiso 0.25 1 calc R U P J 7
O21 O 0.5710(15) 0.9987(12) 0.2212(11) 0.169(19) Uani 0.25 1 d D . P J 7
H21 H 0.6175 1.0287 0.2234 0.254 Uiso 0.25 1 calc R U P J 7
O35A O 0.5695(3) 0.3037(3) 0.1668(3) 0.0647(12) Uani 0.5 1 d D . P K 8
H35A H 0.6246 0.3301 0.1834 0.097 Uiso 0.5 1 calc R U P K 8
C67A C 0.5132(9) 0.3088(12) 0.0907(7) 0.090(5) Uani 0.5 1 d D . P K 8
H67A H 0.5211 0.3680 0.0974 0.134 Uiso 0.5 1 calc R U P K 8
H67B H 0.4486 0.2800 0.0724 0.134 Uiso 0.5 1 calc R U P K 8
H67C H 0.5320 0.2818 0.0512 0.134 Uiso 0.5 1 calc R U P K 8
O35B O 0.5695(3) 0.3037(3) 0.1668(3) 0.0647(12) Uani 0.5 1 d D . P L 9
H35B H 0.5860 0.3144 0.2155 0.097 Uiso 0.5 1 calc R U P L 9
C67B C 0.5768(14) 0.2235(9) 0.1315(13) 0.140(9) Uani 0.5 1 d D . P L 9
H67D H 0.5548 0.2098 0.0743 0.210 Uiso 0.5 1 calc R U P L 9
H67E H 0.5395 0.1807 0.1396 0.210 Uiso 0.5 1 calc R U P L 9
H67F H 0.6410 0.2247 0.1564 0.210 Uiso 0.5 1 calc R U P L 9
O6W O 0.4397(7) 0.3230(5) 0.0494(5) 0.062(2) Uani 0.5 1 d . . P M 10
O7W O 0.5658(15) 0.1376(12) 0.0775(10) 0.084(7) Uani 0.3 1 d . . P N 10
O8W O 0.5494(15) 0.1428(11) 0.1204(19) 0.065(7) Uani 0.2 1 d . . P N 10
O10W O -0.0136(11) 0.8316(11) 0.1959(10) 0.064(5) Uani 0.25 1 d . . P O 11
O12W O 0.763(3) 0.1261(19) 0.226(2) 0.080(10) Uani 0.15 1 d . . P P 11
O11W O 0.6495(11) 0.8280(10) 0.0829(9) 0.071(4) Uani 0.3 1 d . . P Q 11
O9W O 0.4708(8) 1.0236(8) 0.1272(9) 0.063(5) Uani 0.3 1 d . . P R 11

loop_
_atom_site_aniso_label
_atom_site_aniso_U_11
_atom_site_aniso_U_22
_atom_site_aniso_U_33
_atom_site_aniso_U_23
_atom_site_aniso_U_13
_atom_site_aniso_U_12
Ni1 0.0238(2) 0.0173(2) 0.0140(2) 0.00678(18) 0.00670(18) 0.00800(18)
Ni2 0.0194(2) 0.0137(2) 0.0132(2) 0.00573(17) 0.00758(17) 0.00786(17)
Ni3 0.0177(2) 0.0131(2) 0.0130(2) 0.00507(17) 0.00705(17) 0.00687(17)
Ni4 0.0191(2) 0.0160(2) 0.0146(2) 0.00693(17) 0.00695(18) 0.00787(17)
Ni5 0.0201(2) 0.0146(2) 0.0154(2) 0.00742(17) 0.00908(18) 0.00784(17)
Ni6 0.0248(2) 0.0196(2) 0.0176(2) 0.01035(19) 0.00969(19) 0.01004(19)
Ni7 0.0188(2) 0.0159(2) 0.0164(2) 0.00645(18) 0.00808(18) 0.00609(17)
Ni8 0.0184(2) 0.0141(2) 0.0140(2) 0.00592(17) 0.00795(17) 0.00684(17)
O1 0.0231(13) 0.0150(12) 0.0150(12) 0.0052(10) 0.0076(10) 0.0057(10)
O2 0.0186(12) 0.0147(12) 0.0150(11) 0.0054(10) 0.0070(10) 0.0053(10)
O3 0.0156(11) 0.0161(12) 0.0178(12) 0.0070(10) 0.0067(10) 0.0054(9)
O4 0.0181(13) 0.0327(16) 0.0346(16) 0.0162(14) 0.0066(12) 0.0088(12)
O5 0.0251(13) 0.0148(12) 0.0128(11) 0.0059(9) 0.0113(10) 0.0096(10)
O6 0.0289(14) 0.0193(13) 0.0152(12) 0.0070(10) 0.0107(11) 0.0115(11)
O7 0.0217(12) 0.0122(11) 0.0145(11) 0.0042(9) 0.0104(10) 0.0058(9)
O8 0.0247(13) 0.0175(12) 0.0147(12) 0.0062(10) 0.0097(10) 0.0092(10)
O9 0.0348(15) 0.0207(13) 0.0198(13) 0.0101(11) 0.0118(12) 0.0114(12)
O10 0.0257(14) 0.0318(16) 0.0246(14) 0.0083(13) 0.0084(12) 0.0085(12)
N1 0.0200(14) 0.0167(14) 0.0133(13) 0.0044(11) 0.0090(12) 0.0094(12)
N2 0.0210(15) 0.0175(15) 0.0168(14) 0.0063(12) 0.0078(12) 0.0079(12)
N3 0.0131(13) 0.0158(14) 0.0146(14) 0.0042(11) 0.0049(11) 0.0056(11)
N4 0.0200(15) 0.0204(15) 0.0146(14) 0.0068(12) 0.0082(12) 0.0074(12)
N5 0.0335(18) 0.0177(15) 0.0229(16) 0.0112(13) 0.0141(14) 0.0112(14)
N6 0.0180(14) 0.0184(15) 0.0170(14) 0.0069(12) 0.0068(12) 0.0073(12)
N7 0.0171(14) 0.0167(14) 0.0170(14) 0.0080(12) 0.0068(12) 0.0061(12)
N8 0.0199(15) 0.0201(15) 0.0209(15) 0.0083(13) 0.0082(13) 0.0071(12)
N9 0.0278(17) 0.0243(17) 0.0215(16) 0.0070(14) 0.0153(14) 0.0047(14)
N10 0.0160(14) 0.0148(14) 0.0169(14) 0.0067(12) 0.0074(12) 0.0052(11)
N11 0.0248(16) 0.0227(16) 0.0175(15) 0.0060(13) 0.0128(13) 0.0081(13)
N12 0.0183(14) 0.0204(15) 0.0199(15) 0.0097(12) 0.0091(12) 0.0099(12)
N13 0.0183(14) 0.0157(14) 0.0126(13) 0.0040(11) 0.0081(11) 0.0084(11)
N14 0.0190(14) 0.0162(14) 0.0158(14) 0.0072(12) 0.0074(12) 0.0067(12)
N15 0.0173(14) 0.0187(15) 0.0159(14) 0.0087(12) 0.0065(12) 0.0080(12)
N16 0.0294(16) 0.0181(15) 0.0151(14) 0.0066(12) 0.0125(13) 0.0107(13)
N17 0.0219(15) 0.0173(15) 0.0206(15) 0.0081(13) 0.0075(13) 0.0050(13)
N18 0.0239(16) 0.0201(15) 0.0183(15) 0.0070(13) 0.0071(13) 0.0093(13)
N19 0.0184(14) 0.0165(14) 0.0165(14) 0.0074(12) 0.0073(12) 0.0076(12)
N20 0.0357(19) 0.0263(17) 0.0148(15) 0.0080(14) 0.0124(14) 0.0118(15)
N21 0.0247(16) 0.0227(16) 0.0206(15) 0.0119(13) 0.0108(13) 0.0105(13)
N22 0.0247(16) 0.0221(16) 0.0176(15) 0.0090(13) 0.0090(13) 0.0098(13)
N23 0.059(3) 0.0306(19) 0.0178(17) 0.0128(16) 0.0168(17) 0.0176(19)
N24 0.0335(18) 0.0245(17) 0.0235(16) 0.0128(14) 0.0135(14) 0.0096(14)
C1 0.041(3) 0.080(4) 0.058(3) 0.034(3) 0.027(3) 0.019(3)
C2 0.0155(15) 0.0179(16) 0.0147(16) 0.0071(13) 0.0062(13) 0.0099(13)
C3 0.0182(16) 0.0163(17) 0.0176(17) 0.0062(14) 0.0068(14) 0.0079(13)
C4 0.0174(16) 0.0224(18) 0.0176(17) 0.0070(14) 0.0084(14) 0.0070(14)
C5 0.0272(19) 0.026(2) 0.0198(18) 0.0033(15) 0.0119(16) 0.0118(16)
C6 0.029(2) 0.0183(18) 0.027(2) 0.0038(16) 0.0128(17) 0.0112(16)
C7 0.0250(18) 0.0164(17) 0.0224(18) 0.0077(15) 0.0092(15) 0.0077(15)
C8 0.0171(16) 0.0203(18) 0.0203(17) 0.0080(14) 0.0079(14) 0.0087(14)
C9 0.0183(17) 0.0246(19) 0.0199(17) 0.0096(15) 0.0079(14) 0.0103(15)
C10 0.0238(18) 0.0266(19) 0.0180(17) 0.0100(15) 0.0091(15) 0.0101(15)
C11 0.030(2) 0.030(2) 0.0240(19) 0.0058(17) 0.0149(17) 0.0136(17)
C12 0.035(2) 0.0221(19) 0.033(2) 0.0077(17) 0.0170(18) 0.0150(17)
C13 0.030(2) 0.025(2) 0.030(2) 0.0141(17) 0.0151(17) 0.0132(17)
C14 0.0182(17) 0.0215(18) 0.0208(17) 0.0117(15) 0.0078(14) 0.0088(14)
C15 0.0183(17) 0.0247(18) 0.0169(17) 0.0119(15) 0.0072(14) 0.0106(14)
C16 0.0248(19) 0.029(2) 0.029(2) 0.0151(17) 0.0142(16) 0.0122(16)
C17 0.032(2) 0.029(2) 0.037(2) 0.0189(19) 0.0191(19) 0.0071(18)
C18 0.031(2) 0.025(2) 0.038(2) 0.0114(18) 0.0148(19) 0.0028(17)
C19 0.031(2) 0.0232(19) 0.029(2) 0.0104(17) 0.0139(17) 0.0088(16)
C20 0.0144(16) 0.0228(18) 0.0185(17) 0.0093(14) 0.0077(13) 0.0084(14)
C21 0.0178(17) 0.0230(18) 0.0190(17) 0.0101(15) 0.0080(14) 0.0094(14)
C22 0.0269(19) 0.0228(19) 0.0252(19) 0.0115(16) 0.0122(16) 0.0114(16)
C23 0.034(2) 0.0222(19) 0.032(2) 0.0137(17) 0.0176(18) 0.0076(17)
C24 0.038(2) 0.032(2) 0.036(2) 0.0220(19) 0.024(2) 0.0136(19)
C25 0.030(2) 0.028(2) 0.0251(19) 0.0130(17) 0.0161(17) 0.0121(17)
C26 0.0178(16) 0.0175(17) 0.0146(16) 0.0063(14) 0.0051(13) 0.0088(14)
C27 0.0191(17) 0.0182(17) 0.0164(16) 0.0049(14) 0.0065(14) 0.0114(14)
C28 0.0220(18) 0.0219(18) 0.0181(17) 0.0056(15) 0.0083(15) 0.0088(15)
C29 0.027(2) 0.027(2) 0.0209(18) 0.0030(16) 0.0111(16) 0.0104(16)
C30 0.029(2) 0.0191(18) 0.026(2) 0.0035(16) 0.0125(17) 0.0094(16)
C31 0.0222(18) 0.0156(17) 0.0206(17) 0.0061(14) 0.0084(15) 0.0058(14)
C32 0.0187(17) 0.0177(17) 0.0175(17) 0.0076(14) 0.0053(14) 0.0096(14)
C33 0.0194(17) 0.0230(19) 0.0180(17) 0.0045(15) 0.0061(14) 0.0117(15)
C34 0.039(2) 0.026(2) 0.0174(18) 0.0068(16) 0.0126(17) 0.0126(17)
C35 0.047(3) 0.029(2) 0.0204(19) 0.0055(17) 0.0144(19) 0.0148(19)
C36 0.041(2) 0.0192(19) 0.024(2) 0.0026(16) 0.0102(18) 0.0096(17)
C37 0.0255(19) 0.0204(18) 0.0232(19) 0.0070(15) 0.0081(16) 0.0073(15)
C38 0.0171(16) 0.0235(18) 0.0167(16) 0.0085(14) 0.0081(14) 0.0087(14)
C39 0.0234(18) 0.0251(19) 0.0229(18) 0.0140(16) 0.0118(15) 0.0136(15)
C40 0.035(2) 0.0218(19) 0.029(2) 0.0117(16) 0.0168(18) 0.0104(17)
C41 0.051(3) 0.024(2) 0.039(2) 0.0146(19) 0.025(2) 0.009(2)
C42 0.052(3) 0.034(2) 0.039(2) 0.023(2) 0.028(2) 0.015(2)
C43 0.036(2) 0.034(2) 0.029(2) 0.0166(18) 0.0198(18) 0.0161(19)
C44 0.029(2) 0.028(2) 0.0179(18) 0.0115(16) 0.0081(16) 0.0114(16)
C45 0.035(2) 0.027(2) 0.0207(19) 0.0128(16) 0.0110(17) 0.0115(17)
C46 0.069(3) 0.027(2) 0.036(2) 0.015(2) 0.031(2) 0.016(2)
C47 0.121(6) 0.027(3) 0.052(3) 0.023(2) 0.052(4) 0.022(3)
C48 0.110(5) 0.034(3) 0.043(3) 0.023(2) 0.043(3) 0.013(3)
C49 0.065(3) 0.032(2) 0.025(2) 0.0106(19) 0.022(2) 0.011(2)
C50 0.037(3) 0.124(6) 0.042(3) 0.022(4) 0.007(3) 0.018(4)
S1 0.0221(4) 0.0306(5) 0.0196(4) 0.0133(4) 0.0114(4) 0.0093(4)
S2 0.0328(5) 0.0216(5) 0.0294(5) 0.0089(4) 0.0126(4) 0.0077(4)
O11 0.0274(15) 0.0507(19) 0.0274(15) 0.0230(14) 0.0137(12) 0.0201(14)
O12 0.0420(19) 0.0393(19) 0.052(2) 0.0277(17) 0.0130(17) 0.0051(15)
O13 0.0267(15) 0.066(2) 0.0248(15) 0.0144(15) 0.0160(13) 0.0174(15)
O14 0.0311(15) 0.0425(18) 0.0209(14) 0.0102(13) 0.0128(12) 0.0078(13)
O15 0.0497(19) 0.0319(16) 0.0333(17) 0.0123(14) 0.0197(15) 0.0187(15)
O16 0.052(2) 0.0355(18) 0.0400(18) 0.0191(15) 0.0196(16) 0.0217(16)
O17 0.0421(18) 0.0281(16) 0.0290(16) 0.0076(13) 0.0132(14) 0.0025(13)
O18 0.047(2) 0.0341(18) 0.046(2) 0.0147(16) 0.0221(17) 0.0011(15)
O1W 0.048(2) 0.092(3) 0.0310(18) 0.011(2) 0.0133(17) 0.035(2)
O4W 0.081(5) 0.063(4) 0.079(5) 0.049(4) 0.054(4) 0.031(3)
O3W 0.108(5) 0.058(4) 0.122(6) 0.025(4) 0.072(5) 0.027(4)
O2W 0.14(3) 0.083(19) 0.052(15) -0.012(14) 0.031(16) 0.001(18)
O5W 0.043(8) 0.071(10) 0.089(12) 0.034(9) 0.009(8) 0.011(7)
C60 0.085(5) 0.082(5) 0.081(5) 0.046(4) 0.052(4) 0.038(4)
O28 0.108(4) 0.051(2) 0.044(2) 0.016(2) 0.033(2) 0.011(2)
C59 0.044(3) 0.068(4) 0.075(4) 0.000(3) 0.028(3) 0.016(3)
O27 0.0452(19) 0.0259(16) 0.048(2) 0.0170(15) 0.0214(16) 0.0184(14)
C58 0.053(3) 0.035(3) 0.050(3) 0.014(2) 0.020(3) 0.005(2)
O26 0.0413(18) 0.0260(16) 0.0360(18) 0.0077(14) 0.0138(15) 0.0030(14)
C62 0.045(7) 0.129(14) 0.066(9) 0.016(9) 0.030(7) 0.044(8)
O30 0.021(3) 0.066(5) 0.070(6) 0.017(5) -0.006(4) 0.010(4)
C63 0.101(14) 0.15(2) 0.16(2) 0.102(17) 0.069(14) 0.075(14)
O31 0.074(6) 0.058(6) 0.083(7) 0.018(5) 0.032(6) 0.005(5)
C64 0.074(4) 0.091(5) 0.054(4) 0.038(4) 0.035(3) 0.056(4)
O32 0.063(2) 0.056(2) 0.041(2) 0.0291(18) 0.0236(18) 0.028(2)
C52 0.074(5) 0.086(5) 0.061(4) 0.033(4) 0.006(4) -0.018(4)
O20 0.052(2) 0.049(2) 0.041(2) 0.0130(18) 0.0202(18) 0.0084(17)
C56 0.073(5) 0.085(5) 0.101(6) 0.060(5) 0.046(4) 0.040(4)
O24 0.0369(19) 0.065(3) 0.058(2) 0.025(2) 0.0197(18) 0.0177(19)
C65A 0.051(4) 0.072(5) 0.089(5) 0.022(4) 0.028(4) 0.022(3)
O33A 0.065(4) 0.044(3) 0.058(3) 0.024(3) 0.036(3) 0.029(3)
C65B 0.051(4) 0.072(5) 0.089(5) 0.022(4) 0.028(4) 0.022(3)
O33B 0.059(8) 0.048(7) 0.056(8) -0.004(6) 0.034(7) 0.001(6)
C61A 0.086(5) 0.058(4) 0.089(5) 0.033(4) 0.043(4) 0.017(4)
O29A 0.070(10) 0.067(10) 0.093(12) 0.029(9) 0.044(9) 0.014(8)
C61B 0.086(5) 0.058(4) 0.089(5) 0.033(4) 0.043(4) 0.017(4)
O29B 0.067(4) 0.048(3) 0.091(5) 0.032(3) 0.043(4) 0.022(3)
C57 0.192(13) 0.065(6) 0.110(9) 0.059(6) 0.116(10) 0.052(7)
O25 0.112(6) 0.079(5) 0.079(5) 0.026(4) 0.048(5) 0.002(4)
C66 0.079(19) 0.071(18) 0.057(15) 0.021(14) 0.036(14) 0.025(15)
O34 0.12(2) 0.068(17) 0.17(3) 0.016(19) 0.06(2) -0.021(15)
C55 0.112(9) 0.072(7) 0.089(8) 0.019(6) 0.072(7) 0.016(6)
O23 0.149(7) 0.055(4) 0.069(4) 0.025(3) 0.079(5) 0.036(4)
C51 0.064(5) 0.031(3) 0.025(3) 0.010(3) 0.008(3) 0.012(3)
O19 0.082(5) 0.034(3) 0.053(3) 0.021(3) 0.028(3) 0.008(3)
C54 0.048(12) 0.037(11) 0.101(19) 0.026(12) 0.001(12) -0.013(9)
O22 0.091(13) 0.076(11) 0.081(12) 0.037(10) 0.031(10) -0.012(10)
C53 0.022(9) 0.027(10) 0.041(11) 0.010(9) -0.023(8) -0.003(8)
O21 0.30(5) 0.036(11) 0.30(5) 0.051(19) 0.27(4) 0.053(19)
O35A 0.053(3) 0.055(3) 0.089(3) 0.024(2) 0.041(3) 0.007(2)
C67A 0.061(9) 0.127(15) 0.057(9) 0.019(9) 0.028(7) -0.001(9)
O35B 0.053(3) 0.055(3) 0.089(3) 0.024(2) 0.041(3) 0.007(2)
C67B 0.078(14) 0.20(3) 0.15(2) 0.09(2) 0.042(14) 0.025(16)
O6W 0.076(6) 0.055(5) 0.051(5) 0.023(4) 0.027(5) 0.011(4)
O7W 0.104(15) 0.077(13) 0.052(10) 0.035(9) 0.023(10) -0.005(10)
O8W 0.057(13) 0.007(8) 0.12(2) 0.021(11) 0.030(14) 0.013(8)
O10W 0.038(9) 0.051(10) 0.060(10) 0.010(9) 0.002(8) -0.019(7)
O12W 0.08(2) 0.043(17) 0.08(3) 0.017(17) 0.02(2) -0.003(16)
O11W 0.071(10) 0.066(10) 0.068(10) 0.024(8) 0.035(8) -0.002(8)
O9W 0.031(6) 0.029(6) 0.089(11) -0.026(7) 0.025(7) 0.002(5)

loop_
_atom_type_symbol
_atom_type_description
_atom_type_scat_dispersion_real
_atom_type_scat_dispersion_imag
_atom_type_scat_source
C C 0.0033 0.0016 'International Tables Vol C Tables 4.2.6.8 and 6.1.1.4'
H H 0.0000 0.0000 'International Tables Vol C Tables 4.2.6.8 and 6.1.1.4'
N N 0.0061 0.0033 'International Tables Vol C Tables 4.2.6.8 and 6.1.1.4'
Ni Ni 0.3393 1.1124 'International Tables Vol C Tables 4.2.6.8 and 6.1.1.4'
O O 0.0106 0.0060 'International Tables Vol C Tables 4.2.6.8 and 6.1.1.4'
S S 0.1246 0.1234 'International Tables Vol C Tables 4.2.6.8 and 6.1.1.4'

loop_
_geom_angle_atom_site_label_1
_geom_angle_atom_site_label_2
_geom_angle_atom_site_label_3
_geom_angle
_geom_angle_site_symmetry_1
_geom_angle_site_symmetry_3
O9 Ni1 O6 87.85(11) . 2_666
O9 Ni1 N18 91.16(12) . .
O6 Ni1 N18 172.84(12) 2_666 .
O9 Ni1 N16 170.19(11) . .
O6 Ni1 N16 101.93(11) 2_666 .
N18 Ni1 N16 79.21(12) . .
O9 Ni1 O1 91.30(11) . .
O6 Ni1 O1 97.30(10) 2_666 .
N18 Ni1 O1 89.80(11) . .
N16 Ni1 O1 86.84(11) . .
O9 Ni1 O10 90.62(12) . .
O6 Ni1 O10 88.21(11) 2_666 .
N18 Ni1 O10 84.71(12) . .
N16 Ni1 O10 90.36(12) . .
O1 Ni1 O10 174.22(11) . .
O5 Ni2 N15 176.44(11) 2_666 .
O5 Ni2 O1 83.59(10) 2_666 .
N15 Ni2 O1 95.28(11) . .
O5 Ni2 N13 102.14(10) 2_666 .
N15 Ni2 N13 78.80(11) . .
O1 Ni2 N13 173.36(10) . .
O5 Ni2 O2 98.24(10) 2_666 .
N15 Ni2 O2 85.26(10) . .
O1 Ni2 O2 98.32(10) . .
N13 Ni2 O2 84.28(10) . .
O5 Ni2 N16 88.96(10) 2_666 .
N15 Ni2 N16 87.54(11) . .
O1 Ni2 N16 81.93(10) . .
N13 Ni2 N16 94.72(11) . .
O2 Ni2 N16 172.79(10) . .
O7 Ni3 O2 83.19(10) 2_666 .
O7 Ni3 N3 178.81(11) 2_666 .
O2 Ni3 N3 95.91(11) . .
O7 Ni3 N1 102.68(10) 2_666 .
O2 Ni3 N1 173.16(11) . .
N3 Ni3 N1 78.27(11) . .
O7 Ni3 O3 95.86(9) 2_666 .
O2 Ni3 O3 98.24(10) . .
N3 Ni3 O3 83.49(10) . .
N1 Ni3 O3 84.76(10) . .
O7 Ni3 N13 87.48(10) 2_666 .
O2 Ni3 N13 82.25(10) . .
N3 Ni3 N13 93.17(11) . .
N1 Ni3 N13 94.39(11) . .
O3 Ni3 N13 176.65(10) . .
N4 Ni4 O8 102.45(11) . 2_666
N4 Ni4 O3 171.99(11) . .
O8 Ni4 O3 83.32(10) 2_666 .
N4 Ni4 N6 78.43(12) . .
O8 Ni4 N6 173.26(11) 2_666 .
O3 Ni4 N6 96.50(11) . .
N4 Ni4 O4 92.05(12) . .
O8 Ni4 O4 87.07(11) 2_666 .
O3 Ni4 O4 93.82(11) . .
N6 Ni4 O4 86.22(12) . .
N4 Ni4 N1 90.90(12) . .
O8 Ni4 N1 88.82(10) 2_666 .
O3 Ni4 N1 83.61(10) . .
N6 Ni4 N1 97.86(11) . .
O4 Ni4 N1 175.38(11) . .
O5 Ni5 N19 90.07(12) 2_666 .
O5 Ni5 N2 84.82(12) 2_666 2_666
N19 Ni5 N2 173.48(14) . 2_666
O5 Ni5 N21 173.10(12) 2_666 .
N19 Ni5 N21 83.38(13) . .
N2 Ni5 N21 101.87(14) 2_666 .
O6 Ni6 N5 84.51(13) 2_666 2_666
O6 Ni6 N22 90.66(12) 2_666 .
N5 Ni6 N22 173.56(15) 2_666 .
O6 Ni6 N24 173.29(13) 2_666 .
N5 Ni6 N24 101.57(15) 2_666 .
N22 Ni6 N24 83.49(14) . .
O8 Ni7 N7 89.67(12) 2_666 .
O8 Ni7 N17 84.61(13) 2_666 2_666
N7 Ni7 N17 174.21(14) . 2_666
O8 Ni7 N8 171.63(12) 2_666 .
N7 Ni7 N8 83.42(13) . .
N17 Ni7 N8 102.36(14) 2_666 .
O7 Ni8 N10 89.44(12) 2_666 .
O7 Ni8 N14 84.29(12) 2_666 2_666
N10 Ni8 N14 173.17(13) . 2_666
O7 Ni8 N12 171.24(12) 2_666 .
N10 Ni8 N12 82.53(13) . .
N14 Ni8 N12 103.89(13) 2_666 .
N19 O1 Ni2 111.80(19) . .
N19 O1 Ni1 109.47(19) . .
Ni2 O1 Ni1 98.76(10) . .
N10 O2 Ni3 108.83(18) . .
N10 O2 Ni2 115.22(19) . .
Ni3 O2 Ni2 99.37(10) . .
N7 O3 Ni4 107.49(18) . .
N7 O3 Ni3 120.13(19) . .
Ni4 O3 Ni3 97.16(10) . .
C1 O4 Ni4 130.4(3) . .
C1 O4 H4A 106(4) . .
Ni4 O4 H4A 113(4) . .
N1 O5 Ni5 113.95(19) . 2_666
N1 O5 Ni2 127.35(19) . 2_666
Ni5 O5 Ni2 117.96(12) 2_666 2_666
N4 O6 Ni6 114.2(2) . 2_666
N4 O6 Ni1 126.4(2) . 2_666
Ni6 O6 Ni1 119.30(13) 2_666 2_666
N13 O7 Ni8 114.64(19) . 2_666
N13 O7 Ni3 127.22(19) . 2_666
Ni8 O7 Ni3 115.39(12) 2_666 2_666
N16 O8 Ni7 114.2(2) . 2_666
N16 O8 Ni4 125.9(2) . 2_666
Ni7 O8 Ni4 113.93(12) 2_666 2_666
N22 O9 Ni1 115.5(2) . .
C50 O10 Ni1 121.3(3) . .
C50 O10 H10A 100(4) . .
Ni1 O10 H10A 117(4) . .
C2 N1 O5 108.4(3) . .
C2 N1 Ni3 111.1(2) . .
O5 N1 Ni3 127.7(2) . .
C2 N1 Ni4 112.0(2) . .
O5 N1 Ni4 101.62(18) . .
Ni3 N1 Ni4 94.04(11) . .
C2 N2 Ni5 111.0(2) . 2_666
C2 N2 H2A 113(3) . .
Ni5 N2 H2A 135(3) 2_666 .
C4 N3 C3 119.4(3) . .
C4 N3 Ni3 127.2(3) . .
C3 N3 Ni3 113.4(2) . .
C8 N4 O6 109.9(3) . .
C8 N4 Ni4 117.2(2) . .
O6 N4 Ni4 131.3(2) . .
C8 N5 Ni6 111.1(3) . 2_666
C8 N5 H5A 114(4) . .
Ni6 N5 H5A 134(4) 2_666 .
C9 N6 C10 118.8(3) . .
C9 N6 Ni4 114.0(2) . .
C10 N6 Ni4 126.9(3) . .
C15 N7 O3 116.7(3) . .
C15 N7 Ni7 118.3(3) . .
O3 N7 Ni7 124.8(2) . .
C19 N8 C14 118.1(3) . .
C19 N8 Ni7 128.1(3) . .
C14 N8 Ni7 113.7(2) . .
C15 N9 H9A 124(3) . .
C15 N9 H9B 115(3) . .
H9A N9 H9B 121(4) . .
C20 N10 O2 116.4(3) . .
C20 N10 Ni8 119.4(2) . .
O2 N10 Ni8 124.2(2) . .
C20 N11 H11A 121(3) . .
C20 N11 H11B 117(3) . .
H11A N11 H11B 118(4) . .
C22 N12 C21 118.3(3) . .
C22 N12 Ni8 127.7(3) . .
C21 N12 Ni8 114.0(2) . .
C26 N13 O7 108.5(3) . .
C26 N13 Ni2 108.9(2) . .
O7 N13 Ni2 128.2(2) . .
C26 N13 Ni3 116.6(2) . .
O7 N13 Ni3 100.40(18) . .
Ni2 N13 Ni3 93.42(11) . .
C26 N14 Ni8 111.4(2) . 2_666
C26 N14 H14A 114(3) . .
Ni8 N14 H14A 133(3) 2_666 .
C28 N15 C27 119.4(3) . .
C28 N15 Ni2 126.8(3) . .
C27 N15 Ni2 113.7(2) . .
C32 N16 O8 109.3(3) . .
C32 N16 Ni1 110.7(2) . .
O8 N16 Ni1 130.4(2) . .
C32 N16 Ni2 118.9(2) . .
O8 N16 Ni2 94.13(18) . .
Ni1 N16 Ni2 91.49(12) . .
C32 N17 Ni7 111.7(2) . 2_666
C32 N17 H17A 114(3) . .
Ni7 N17 H17A 132(3) 2_666 .
C34 N18 C33 119.6(3) . .
C34 N18 Ni1 126.4(3) . .
C33 N18 Ni1 113.7(2) . .
C38 N19 O1 117.8(3) . .
C38 N19 Ni5 118.2(2) . .
O1 N19 Ni5 123.8(2) . .
C38 N20 H20A 117(3) . .
C38 N20 H20B 110(4) . .
H20A N20 H20B 125(4) . .
C40 N21 C39 118.6(3) . .
C40 N21 Ni5 127.5(3) . .
C39 N21 Ni5 113.8(3) . .
C44 N22 O9 117.4(3) . .
C44 N22 Ni6 116.7(3) . .
O9 N22 Ni6 125.8(2) . .
C44 N23 H23A 120(4) . .
C44 N23 H23B 112(4) . .
H23A N23 H23B 123(5) . .
C46 N24 C45 118.8(4) . .
C46 N24 Ni6 127.2(3) . .
C45 N24 Ni6 113.9(3) . .
O4 C1 H1A 109.5 . .
O4 C1 H1B 109.5 . .
H1A C1 H1B 109.5 . .
O4 C1 H1C 109.5 . .
H1A C1 H1C 109.5 . .
H1B C1 H1C 109.5 . .
N2 C2 N1 121.0(3) . .
N2 C2 C3 125.5(3) . .
N1 C2 C3 113.4(3) . .
N3 C3 C7 122.3(3) . .
N3 C3 C2 115.1(3) . .
C7 C3 C2 122.6(3) . .
N3 C4 C5 121.8(4) . .
N3 C4 H4 119.1 . .
C5 C4 H4 119.1 . .
C6 C5 C4 118.7(3) . .
C6 C5 H5 120.7 . .
C4 C5 H5 120.7 . .
C5 C6 C7 119.7(4) . .
C5 C6 H6 120.1 . .
C7 C6 H6 120.1 . .
C6 C7 C3 118.1(4) . .
C6 C7 H7 121.0 . .
C3 C7 H7 121.0 . .
N4 C8 N5 120.3(3) . .
N4 C8 C9 113.6(3) . .
N5 C8 C9 126.1(3) . .
N6 C9 C13 122.1(3) . .
N6 C9 C8 115.1(3) . .
C13 C9 C8 122.8(4) . .
N6 C10 C11 122.2(4) . .
N6 C10 H10 118.9 . .
C11 C10 H10 118.9 . .
C12 C11 C10 119.0(4) . .
C12 C11 H11 120.5 . .
C10 C11 H11 120.5 . .
C11 C12 C13 119.5(4) . .
C11 C12 H12 120.3 . .
C13 C12 H12 120.3 . .
C9 C13 C12 118.4(4) . .
C9 C13 H13 120.8 . .
C12 C13 H13 120.8 . .
N8 C14 C16 122.5(3) . .
N8 C14 C15 112.6(3) . .
C16 C14 C15 124.9(3) . .
N7 C15 N9 124.9(3) . .
N7 C15 C14 111.7(3) . .
N9 C15 C14 123.4(3) . .
C14 C16 C17 118.2(4) . .
C14 C16 H16 120.9 . .
C17 C16 H16 120.9 . .
C18 C17 C16 119.3(4) . .
C18 C17 H17 120.3 . .
C16 C17 H17 120.3 . .
C19 C18 C17 119.5(4) . .
C19 C18 H18 120.3 . .
C17 C18 H18 120.3 . .
N8 C19 C18 122.4(4) . .
N8 C19 H19 118.8 . .
C18 C19 H19 118.8 . .
N10 C20 N11 124.9(3) . .
N10 C20 C21 111.3(3) . .
N11 C20 C21 123.8(3) . .
N12 C21 C25 122.2(3) . .
N12 C21 C20 112.8(3) . .
C25 C21 C20 125.0(3) . .
N12 C22 C23 122.1(4) . .
N12 C22 H22 119.0 . .
C23 C22 H22 119.0 . .
C22 C23 C24 119.4(4) . .
C22 C23 H23 120.3 . .
C24 C23 H23 120.3 . .
C25 C24 C23 119.1(4) . .
C25 C24 H24 120.5 . .
C23 C24 H24 120.5 . .
C24 C25 C21 118.9(4) . .
C24 C25 H25 120.5 . .
C21 C25 H25 120.5 . .
N14 C26 N13 120.6(3) . .
N14 C26 C27 124.2(3) . .
N13 C26 C27 115.2(3) . .
N15 C27 C31 121.7(3) . .
N15 C27 C26 113.7(3) . .
C31 C27 C26 124.5(3) . .
N15 C28 C29 121.6(4) . .
N15 C28 H28 119.2 . .
C29 C28 H28 119.2 . .
C30 C29 C28 118.9(4) . .
C30 C29 H29 120.5 . .
C28 C29 H29 120.5 . .
C29 C30 C31 119.9(4) . .
C29 C30 H30 120.0 . .
C31 C30 H30 120.0 . .
C27 C31 C30 118.4(4) . .
C27 C31 H31 120.8 . .
C30 C31 H31 120.8 . .
N17 C32 N16 120.2(3) . .
N17 C32 C33 124.3(3) . .
N16 C32 C33 115.5(3) . .
N18 C33 C37 122.0(3) . .
N18 C33 C32 113.7(3) . .
C37 C33 C32 124.3(4) . .
N18 C34 C35 121.6(4) . .
N18 C34 H34 119.2 . .
C35 C34 H34 119.2 . .
C36 C35 C34 118.7(4) . .
C36 C35 H35 120.6 . .
C34 C35 H35 120.6 . .
C35 C36 C37 120.3(4) . .
C35 C36 H36 119.9 . .
C37 C36 H36 119.9 . .
C33 C37 C36 117.9(4) . .
C33 C37 H37 121.1 . .
C36 C37 H37 121.1 . .
N19 C38 N20 125.6(4) . .
N19 C38 C39 112.1(3) . .
N20 C38 C39 122.3(3) . .
N21 C39 C43 122.2(4) . .
N21 C39 C38 112.4(3) . .
C43 C39 C38 125.3(4) . .
N21 C40 C41 122.0(4) . .
N21 C40 H40 119.0 . .
C41 C40 H40 119.0 . .
C40 C41 C42 119.2(4) . .
C40 C41 H41 120.4 . .
C42 C41 H41 120.4 . .
C41 C42 C43 119.3(4) . .
C41 C42 H42 120.4 . .
C43 C42 H42 120.4 . .
C39 C43 C42 118.7(4) . .
C39 C43 H43 120.7 . .
C42 C43 H43 120.7 . .
N22 C44 N23 123.2(4) . .
N22 C44 C45 113.3(3) . .
N23 C44 C45 123.4(4) . .
N24 C45 C49 121.7(4) . .
N24 C45 C44 112.5(3) . .
C49 C45 C44 125.8(4) . .
N24 C46 C47 122.0(4) . .
N24 C46 H46 119.0 . .
C47 C46 H46 119.0 . .
C48 C47 C46 119.4(5) . .
C48 C47 H47 120.3 . .
C46 C47 H47 120.3 . .
C47 C48 C49 119.2(5) . .
C47 C48 H48 120.4 . .
C49 C48 H48 120.4 . .
C45 C49 C48 118.8(4) . .
C45 C49 H49 120.6 . .
C48 C49 H49 120.6 . .
O10 C50 H50A 109.5 . .
O10 C50 H50B 109.5 . .
H50A C50 H50B 109.5 . .
O10 C50 H50C 109.5 . .
H50A C50 H50C 109.5 . .
H50B C50 H50C 109.5 . .
O14 S1 O13 110.05(18) . .
O14 S1 O11 110.50(19) . .
O13 S1 O11 108.95(18) . .
O14 S1 O12 109.5(2) . .
O13 S1 O12 108.6(2) . .
O11 S1 O12 109.2(2) . .
O16 S2 O18 109.8(2) . .
O16 S2 O17 110.6(2) . .
O18 S2 O17 108.8(2) . .
O16 S2 O15 109.18(19) . .
O18 S2 O15 109.2(2) . .
O17 S2 O15 109.1(2) . .
O28 C60 H60A 109.5 . .
O28 C60 H60B 109.5 . .
H60A C60 H60B 109.5 . .
O28 C60 H60C 109.5 . .
H60A C60 H60C 109.5 . .
H60B C60 H60C 109.5 . .
C60 O28 H28A 109.5 . .
O27 C59 H59A 109.5 . .
O27 C59 H59B 109.5 . .
H59A C59 H59B 109.5 . .
O27 C59 H59C 109.5 . .
H59A C59 H59C 109.5 . .
H59B C59 H59C 109.5 . .
C59 O27 H27 109.5 . .
O26 C58 H58A 109.5 . .
O26 C58 H58B 109.5 . .
H58A C58 H58B 109.5 . .
O26 C58 H58C 109.5 . .
H58A C58 H58C 109.5 . .
H58B C58 H58C 109.5 . .
C58 O26 H26 109.5 . .
O30 C62 H62A 109.5 . .
O30 C62 H62B 109.5 . .
H62A C62 H62B 109.5 . .
O30 C62 H62C 109.5 . .
H62A C62 H62C 109.5 . .
H62B C62 H62C 109.5 . .
C62 O30 H30A 109.5 . .
O31 C63 H63A 109.5 . .
O31 C63 H63B 109.5 . .
H63A C63 H63B 109.5 . .
O31 C63 H63C 109.5 . .
H63A C63 H63C 109.5 . .
H63B C63 H63C 109.5 . .
C63 O31 H31A 109.5 . .
O32 C64 H64A 109.5 . .
O32 C64 H64B 109.5 . .
H64A C64 H64B 109.5 . .
O32 C64 H64C 109.5 . .
H64A C64 H64C 109.5 . .
H64B C64 H64C 109.5 . .
C64 O32 H32 109.5 . .
O20 C52 H52A 109.5 . .
O20 C52 H52B 109.5 . .
H52A C52 H52B 109.5 . .
O20 C52 H52C 109.5 . .
H52A C52 H52C 109.5 . .
H52B C52 H52C 109.5 . .
C52 O20 H20 109.5 . .
O24 C56 H56A 109.5 . .
O24 C56 H56B 109.5 . .
H56A C56 H56B 109.5 . .
O24 C56 H56C 109.5 . .
H56A C56 H56C 109.5 . .
H56B C56 H56C 109.5 . .
C56 O24 H24A 109.5 . .
O33A C65A H65A 109.5 . .
O33A C65A H65B 109.5 . .
H65A C65A H65B 109.5 . .
O33A C65A H65C 109.4 . .
H65A C65A H65C 109.5 . .
H65B C65A H65C 109.5 . .
C65A O33A H33A 109.5 . .
O33B C65B H65D 98.0 . .
O33B C65B H65E 121.4 . .
H65D C65B H65E 109.9 . .
O33B C65B H65F 110.3 . .
H65D C65B H65F 107.4 . .
H65E C65B H65F 108.8 . .
C65B O33B H33B 109.4 . .
O29A C61A H61A 109.5 . .
O29A C61A H61B 109.5 . .
H61A C61A H61B 109.5 . .
O29A C61A H61C 109.5 . .
H61A C61A H61C 109.5 . .
H61B C61A H61C 109.5 . .
C61A O29A H29A 109.5 . .
O29B C61B H61D 103.3 . .
O29B C61B H61E 107.1 . .
H61D C61B H61E 108.1 . .
O29B C61B H61F 115.6 . .
H61D C61B H61F 110.3 . .
H61E C61B H61F 111.9 . .
C61B O29B H29B 109.5 . .
O25 C57 H57A 109.5 . .
O25 C57 H57B 109.5 . .
H57A C57 H57B 109.5 . .
O25 C57 H57C 109.5 . .
H57A C57 H57C 109.5 . .
H57B C57 H57C 109.5 . .
C57 O25 H25A 109.5 . .
O34 C66 H66A 109.5 . .
O34 C66 H66B 109.5 . .
H66A C66 H66B 109.5 . .
O34 C66 H66C 109.5 . .
H66A C66 H66C 109.5 . .
H66B C66 H66C 109.5 . .
C66 O34 H34A 109.5 . .
O23 C55 H55A 109.5 . .
O23 C55 H55B 109.5 . .
H55A C55 H55B 109.5 . .
O23 C55 H55C 109.5 . .
H55A C55 H55C 109.5 . .
H55B C55 H55C 109.5 . .
C55 O23 H23C 109.5 . .
O19 C51 H51A 109.5 . .
O19 C51 H51B 109.5 . .
H51A C51 H51B 109.5 . .
O19 C51 H51C 109.5 . .
H51A C51 H51C 109.5 . .
H51B C51 H51C 109.5 . .
C51 O19 H19A 109.5 . .
O22 C54 H54A 109.5 . .
O22 C54 H54B 109.5 . .
H54A C54 H54B 109.5 . .
O22 C54 H54C 109.5 . .
H54A C54 H54C 109.5 . .
H54B C54 H54C 109.5 . .
C54 O22 H22A 109.5 . .
O21 C53 H53A 109.5 . .
O21 C53 H53B 109.5 . .
H53A C53 H53B 109.5 . .
O21 C53 H53C 109.5 . .
H53A C53 H53C 109.5 . .
H53B C53 H53C 109.5 . .
C53 O21 H21 109.5 . .
C67A O35A H35A 109.5 . .
O35A C67A H67A 109.5 . .
O35A C67A H67B 109.5 . .
H67A C67A H67B 109.5 . .
O35A C67A H67C 109.5 . .
H67A C67A H67C 109.5 . .
H67B C67A H67C 109.5 . .
C67B O35B H35B 109.5 . .
O35B C67B H67D 109.5 . .
O35B C67B H67E 109.5 . .
H67D C67B H67E 109.5 . .
O35B C67B H67F 109.5 . .
H67D C67B H67F 109.5 . .
H67E C67B H67F 109.5 . .

loop_
_geom_bond_atom_site_label_1
_geom_bond_atom_site_label_2
_geom_bond_distance
_geom_bond_site_symmetry_2
Ni1 O9 1.983(3) .
Ni1 O6 2.014(3) 2_666
Ni1 N18 2.041(3) .
Ni1 N16 2.069(3) .
Ni1 O1 2.158(3) .
Ni1 O10 2.170(3) .
Ni2 O5 2.019(2) 2_666
Ni2 N15 2.041(3) .
Ni2 O1 2.042(2) .
Ni2 N13 2.096(3) .
Ni2 O2 2.113(2) .
Ni2 N16 2.374(3) .
Ni3 O7 2.023(2) 2_666
Ni3 O2 2.037(2) .
Ni3 N3 2.066(3) .
Ni3 N1 2.076(3) .
Ni3 O3 2.164(2) .
Ni3 N13 2.249(3) .
Ni4 N4 2.022(3) .
Ni4 O8 2.032(2) 2_666
Ni4 O3 2.046(2) .
Ni4 N6 2.077(3) .
Ni4 O4 2.104(3) .
Ni4 N1 2.237(3) .
Ni5 O5 1.826(2) 2_666
Ni5 N19 1.847(3) .
Ni5 N2 1.854(3) 2_666
Ni5 N21 1.890(3) .
Ni6 O6 1.823(3) 2_666
Ni6 N5 1.843(3) 2_666
Ni6 N22 1.864(3) .
Ni6 N24 1.884(3) .
Ni7 O8 1.822(3) 2_666
Ni7 N7 1.844(3) .
Ni7 N17 1.847(3) 2_666
Ni7 N8 1.890(3) .
Ni8 O7 1.824(2) 2_666
Ni8 N10 1.846(3) .
Ni8 N14 1.860(3) 2_666
Ni8 N12 1.903(3) .
O1 N19 1.374(4) .
O2 N10 1.378(4) .
O3 N7 1.376(4) .
O4 C1 1.375(6) .
O4 H4A 0.87(4) .
O5 N1 1.424(3) .
O5 Ni5 1.826(2) 2_666
O5 Ni2 2.019(2) 2_666
O6 N4 1.401(4) .
O6 Ni6 1.823(3) 2_666
O6 Ni1 2.014(3) 2_666
O7 N13 1.421(3) .
O7 Ni8 1.824(2) 2_666
O7 Ni3 2.023(2) 2_666
O8 N16 1.420(4) .
O8 Ni7 1.822(3) 2_666
O8 Ni4 2.032(2) 2_666
O9 N22 1.344(4) .
O10 C50 1.425(6) .
O10 H10A 0.82(4) .
N1 C2 1.342(5) .
N2 C2 1.314(5) .
N2 Ni5 1.854(3) 2_666
N2 H2A 0.88(4) .
N3 C4 1.340(4) .
N3 C3 1.341(5) .
N4 C8 1.314(5) .
N5 C8 1.328(5) .
N5 Ni6 1.843(3) 2_666
N5 H5A 0.81(4) .
N6 C9 1.342(5) .
N6 C10 1.344(5) .
N7 C15 1.306(5) .
N8 C19 1.347(5) .
N8 C14 1.366(5) .
N9 C15 1.328(5) .
N9 H9A 0.88(3) .
N9 H9B 0.85(3) .
N10 C20 1.307(5) .
N11 C20 1.325(5) .
N11 H11A 0.87(3) .
N11 H11B 0.87(3) .
N12 C22 1.343(5) .
N12 C21 1.365(5) .
N13 C26 1.339(5) .
N14 C26 1.318(5) .
N14 Ni8 1.860(3) 2_666
N14 H14A 0.89(3) .
N15 C28 1.336(5) .
N15 C27 1.359(5) .
N16 C32 1.330(5) .
N17 C32 1.319(5) .
N17 Ni7 1.847(3) 2_666
N17 H17A 0.83(4) .
N18 C34 1.335(5) .
N18 C33 1.355(5) .
N19 C38 1.298(5) .
N20 C38 1.343(5) .
N20 H20A 0.87(3) .
N20 H20B 0.82(3) .
N21 C40 1.343(5) .
N21 C39 1.363(5) .
N22 C44 1.305(5) .
N23 C44 1.350(5) .
N23 H23A 0.85(4) .
N23 H23B 0.85(4) .
N24 C46 1.338(6) .
N24 C45 1.368(5) .
C1 H1A 0.9800 .
C1 H1B 0.9800 .
C1 H1C 0.9800 .
C2 C3 1.486(5) .
C3 C7 1.396(5) .
C4 C5 1.400(5) .
C4 H4 0.9500 .
C5 C6 1.382(6) .
C5 H5 0.9500 .
C6 C7 1.394(5) .
C6 H6 0.9500 .
C7 H7 0.9500 .
C8 C9 1.487(5) .
C9 C13 1.392(5) .
C10 C11 1.392(6) .
C10 H10 0.9500 .
C11 C12 1.368(6) .
C11 H11 0.9500 .
C12 C13 1.395(6) .
C12 H12 0.9500 .
C13 H13 0.9500 .
C14 C16 1.380(5) .
C14 C15 1.476(5) .
C16 C17 1.395(6) .
C16 H16 0.9500 .
C17 C18 1.388(6) .
C17 H17 0.9500 .
C18 C19 1.368(6) .
C18 H18 0.9500 .
C19 H19 0.9500 .
C20 C21 1.469(5) .
C21 C25 1.387(5) .
C22 C23 1.386(6) .
C22 H22 0.9500 .
C23 C24 1.390(6) .
C23 H23 0.9500 .
C24 C25 1.380(6) .
C24 H24 0.9500 .
C25 H25 0.9500 .
C26 C27 1.483(5) .
C27 C31 1.382(5) .
C28 C29 1.391(5) .
C28 H28 0.9500 .
C29 C30 1.375(6) .
C29 H29 0.9500 .
C30 C31 1.390(5) .
C30 H30 0.9500 .
C31 H31 0.9500 .
C32 C33 1.488(5) .
C33 C37 1.386(5) .
C34 C35 1.394(6) .
C34 H34 0.9500 .
C35 C36 1.378(6) .
C35 H35 0.9500 .
C36 C37 1.391(6) .
C36 H36 0.9500 .
C37 H37 0.9500 .
C38 C39 1.476(5) .
C39 C43 1.375(6) .
C40 C41 1.382(6) .
C40 H40 0.9500 .
C41 C42 1.386(6) .
C41 H41 0.9500 .
C42 C43 1.391(6) .
C42 H42 0.9500 .
C43 H43 0.9500 .
C44 C45 1.454(6) .
C45 C49 1.376(6) .
C46 C47 1.382(7) .
C46 H46 0.9500 .
C47 C48 1.377(7) .
C47 H47 0.9500 .
C48 C49 1.396(7) .
C48 H48 0.9500 .
C49 H49 0.9500 .
C50 H50A 0.9800 .
C50 H50B 0.9800 .
C50 H50C 0.9800 .
S1 O14 1.459(3) .
S1 O13 1.469(3) .
S1 O11 1.469(3) .
S1 O12 1.474(3) .
S2 O16 1.467(3) .
S2 O18 1.473(3) .
S2 O17 1.479(3) .
S2 O15 1.488(3) .
O4W O12W 1.01(4) .
C60 O28 1.404(7) .
C60 H60A 0.9800 .
C60 H60B 0.9800 .
C60 H60C 0.9800 .
O28 H28A 0.8400 .
C59 O27 1.401(6) .
C59 H59A 0.9800 .
C59 H59B 0.9800 .
C59 H59C 0.9800 .
O27 H27 0.8400 .
C58 O26 1.422(5) .
C58 H58A 0.9800 .
C58 H58B 0.9800 .
C58 H58C 0.9800 .
O26 H26 0.8400 .
C62 O30 1.403(9) .
C62 H62A 0.9800 .
C62 H62B 0.9800 .
C62 H62C 0.9800 .
O30 H30A 0.8400 .
C63 O31 1.390(10) .
C63 H63A 0.9800 .
C63 H63B 0.9800 .
C63 H63C 0.9800 .
O31 H31A 0.8400 .
C64 O32 1.418(6) .
C64 H64A 0.9800 .
C64 H64B 0.9800 .
C64 H64C 0.9800 .
O32 H32 0.8400 .
C52 O20 1.390(6) .
C52 H52A 0.9800 .
C52 H52B 0.9800 .
C52 H52C 0.9800 .
O20 H20 0.8400 .
C56 O24 1.439(6) .
C56 H56A 0.9800 .
C56 H56B 0.9800 .
C56 H56C 0.9800 .
O24 H24A 0.8400 .
C65A O33A 1.378(7) .
C65A H65A 0.9801 .
C65A H65B 0.9801 .
C65A H65C 0.9801 .
O33A H33A 0.8400 .
C65B O33B 1.401(9) .
C65B H65D 0.9776 .
C65B H65E 0.9778 .
C65B H65F 0.9815 .
O33B H33B 0.8400 .
C61A O29A 1.385(9) .
C61A H61A 0.9800 .
C61A H61B 0.9800 .
C61A H61C 0.9800 .
O29A H29A 0.8400 .
C61B O29B 1.423(7) .
C61B H61D 0.9789 .
C61B H61E 0.9802 .
C61B H61F 0.9800 .
O29B H29B 0.8400 .
C57 O25 1.414(8) .
C57 H57A 0.9800 .
C57 H57B 0.9800 .
C57 H57C 0.9800 .
O25 H25A 0.8400 .
C66 O34 1.413(11) .
C66 H66A 0.9800 .
C66 H66B 0.9800 .
C66 H66C 0.9800 .
O34 H34A 0.8400 .
C55 O23 1.416(8) .
C55 H55A 0.9800 .
C55 H55B 0.9800 .
C55 H55C 0.9800 .
O23 H23C 0.8400 .
C51 O19 1.374(7) .
C51 H51A 0.9800 .
C51 H51B 0.9800 .
C51 H51C 0.9800 .
O19 H19A 0.8400 .
C54 O22 1.423(10) .
C54 H54A 0.9800 .
C54 H54B 0.9800 .
C54 H54C 0.9800 .
O22 H22A 0.8400 .
C53 O21 1.387(11) .
C53 H53A 0.9800 .
C53 H53B 0.9800 .
C53 H53C 0.9800 .
O21 H21 0.8400 .
O35A C67A 1.458(9) .
O35A H35A 0.8400 .
C67A H67A 0.9800 .
C67A H67B 0.9800 .
C67A H67C 0.9800 .
O35B C67B 1.421(10) .
O35B H35B 0.8400 .
C67B H67D 0.9800 .
C67B H67E 0.9800 .
C67B H67F 0.9800 .
O7W O8W 0.97(3) .

loop_
_geom_hbond_atom_site_label_D
_geom_hbond_atom_site_label_H
_geom_hbond_atom_site_label_A
_geom_hbond_distance_DH
_geom_hbond_distance_HA
_geom_hbond_distance_DA
_geom_hbond_angle_DHA
_geom_hbond_site_symmetry_A
O4 H4A O24 0.87(4) 1.90(4) 2.777(5) 178(5) 2_666
O10 H10A O24 0.82(4) 1.89(4) 2.705(5) 170(5) .
N2 H2A O26 0.88(4) 2.29(4) 3.147(4) 166(4) .
N5 H5A O27 0.81(4) 2.25(4) 3.051(4) 171(5) .
N9 H9A O14 0.88(3) 1.94(4) 2.805(4) 167(5) .
N9 H9A S1 0.88(3) 2.96(4) 3.721(3) 146(4) .
N9 H9B O32 0.85(3) 2.59(5) 3.120(5) 122(4) .
N11 H11A O11 0.87(3) 2.04(4) 2.879(4) 163(4) .
N11 H11A S1 0.87(3) 2.82(4) 3.493(3) 136(4) .
N11 H11B O35B 0.87(3) 2.47(4) 3.121(6) 132(4) .
N11 H11B O35A 0.87(3) 2.47(4) 3.121(6) 132(4) .
N14 H14A O17 0.89(3) 2.07(4) 2.935(4) 163(4) .
N17 H17A O16 0.83(4) 2.29(4) 3.097(5) 166(5) .
N20 H20A O1W 0.87(3) 2.25(4) 3.099(6) 167(5) 2_665
N20 H20B O9 0.82(3) 2.65(5) 3.058(5) 112(4) .
N23 H23A O13 0.85(4) 2.08(4) 2.908(5) 162(5) 2_665
N23 H23A O11 0.85(4) 2.63(5) 3.307(5) 137(5) 2_665
N23 H23A S1 0.85(4) 2.88(4) 3.718(4) 166(5) 2_665
N23 H23B O23 0.85(4) 2.34(5) 3.039(8) 140(5) 2_665
O28 H28A O18 0.84 1.96 2.759(5) 159.0 2_656
O27 H27 O15 0.84 1.85 2.684(4) 169.5 2_656
O27 H27 S2 0.84 2.79 3.597(3) 161.0 2_656
O26 H26 O17 0.84 1.97 2.793(5) 166.4 .
O31 H31A O33A 0.84 2.19 2.711(11) 120.2 .
O32 H32 O12 0.84 1.90 2.736(5) 171.0 .
O20 H20 O15 0.84 1.88 2.717(5) 178.0 1_565
O24 H24A O13 0.84 1.77 2.606(5) 176.3 1_455
O33A H33A O12 0.84 2.12 2.920(6) 158.7 .
O33A H33A O13 0.84 2.59 3.287(6) 140.6 .
O33A H33A S1 0.84 2.88 3.708(5) 171.3 .
O33B H33B O13 0.84 2.11 2.698(15) 126.6 .
O33B H33B S1 0.84 3.01 3.754(14) 148.9 .
O29A H29A O4W 0.84 1.98 2.795(19) 164.7 .
O29B H29B O4W 0.84 1.92 2.741(9) 167.0 .
O5W H57A O25 1.40 1.97 3.272(17) 151.7 .
O21 H21 O4W 0.84 2.27 3.07(2) 159.3 1_565
O35A H35A O12 0.84 1.88 2.717(6) 176.2 .

loop_
_geom_torsion_atom_site_label_1
_geom_torsion_atom_site_label_2
_geom_torsion_atom_site_label_3
_geom_torsion_atom_site_label_4
_geom_torsion
_geom_torsion_site_symmetry_1
Ni5 O5 N1 C2 9.5(3) 2_666
Ni2 O5 N1 C2 -160.4(2) 2_666
Ni5 O5 N1 Ni3 146.96(17) 2_666
Ni2 O5 N1 Ni3 -22.9(4) 2_666
Ni5 O5 N1 Ni4 -108.56(16) 2_666
Ni2 O5 N1 Ni4 81.5(2) 2_666
Ni6 O6 N4 C8 3.1(3) 2_666
Ni1 O6 N4 C8 178.9(2) 2_666
Ni6 O6 N4 Ni4 167.56(17) 2_666
Ni1 O6 N4 Ni4 -16.6(4) 2_666
Ni4 O3 N7 C15 141.5(3) .
Ni3 O3 N7 C15 -109.0(3) .
Ni4 O3 N7 Ni7 -33.9(3) .
Ni3 O3 N7 Ni7 75.6(3) .
O8 Ni7 N7 C15 -170.8(3) 2_666
N8 Ni7 N7 C15 4.5(3) .
O8 Ni7 N7 O3 4.6(3) 2_666
N8 Ni7 N7 O3 179.8(3) .
N7 Ni7 N8 C19 178.7(4) .
N17 Ni7 N8 C19 -0.8(4) 2_666
N7 Ni7 N8 C14 -3.7(3) .
N17 Ni7 N8 C14 176.7(3) 2_666
Ni3 O2 N10 C20 146.9(3) .
Ni2 O2 N10 C20 -102.5(3) .
Ni3 O2 N10 Ni8 -33.4(3) .
Ni2 O2 N10 Ni8 77.1(3) .
O7 Ni8 N10 C20 -175.1(3) 2_666
N12 Ni8 N10 C20 1.4(3) .
O7 Ni8 N10 O2 5.3(3) 2_666
N12 Ni8 N10 O2 -178.2(3) .
Ni8 O7 N13 C26 8.2(3) 2_666
Ni3 O7 N13 C26 -152.0(2) 2_666
Ni8 O7 N13 Ni2 142.60(18) 2_666
Ni3 O7 N13 Ni2 -17.6(4) 2_666
Ni8 O7 N13 Ni3 -114.59(15) 2_666
Ni3 O7 N13 Ni3 85.2(2) 2_666
Ni7 O8 N16 C32 2.7(3) 2_666
Ni4 O8 N16 C32 -148.2(2) 2_666
Ni7 O8 N16 Ni1 144.6(2) 2_666
Ni4 O8 N16 Ni1 -6.3(4) 2_666
Ni7 O8 N16 Ni2 -119.86(15) 2_666
Ni4 O8 N16 Ni2 89.2(2) 2_666
Ni2 O1 N19 C38 155.7(3) .
Ni1 O1 N19 C38 -95.9(3) .
Ni2 O1 N19 Ni5 -29.3(3) .
Ni1 O1 N19 Ni5 79.1(2) .
O5 Ni5 N19 C38 -179.1(3) 2_666
N21 Ni5 N19 C38 -1.2(3) .
O5 Ni5 N19 O1 6.0(3) 2_666
N21 Ni5 N19 O1 -176.2(3) .
N19 Ni5 N21 C40 179.7(4) .
N2 Ni5 N21 C40 3.6(4) 2_666
N19 Ni5 N21 C39 1.5(3) .
N2 Ni5 N21 C39 -174.6(3) 2_666
Ni1 O9 N22 C44 171.7(3) .
Ni1 O9 N22 Ni6 -9.7(4) .
O6 Ni6 N22 C44 -177.2(3) 2_666
N24 Ni6 N22 C44 -0.5(3) .
O6 Ni6 N22 O9 4.2(3) 2_666
N24 Ni6 N22 O9 -179.1(3) .
N5 Ni6 N24 C46 5.5(4) 2_666
N22 Ni6 N24 C46 -178.5(4) .
N5 Ni6 N24 C45 -177.4(3) 2_666
N22 Ni6 N24 C45 -1.4(3) .
Ni5 N2 C2 N1 0.0(4) 2_666
Ni5 N2 C2 C3 177.5(3) 2_666
O5 N1 C2 N2 -6.1(4) .
Ni3 N1 C2 N2 -151.2(3) .
Ni4 N1 C2 N2 105.1(3) .
O5 N1 C2 C3 176.1(3) .
Ni3 N1 C2 C3 31.1(3) .
Ni4 N1 C2 C3 -72.6(3) .
C4 N3 C3 C7 -2.7(5) .
Ni3 N3 C3 C7 177.3(3) .
C4 N3 C3 C2 174.8(3) .
Ni3 N3 C3 C2 -5.1(4) .
N2 C2 C3 N3 164.7(3) .
N1 C2 C3 N3 -17.7(4) .
N2 C2 C3 C7 -17.8(6) .
N1 C2 C3 C7 159.9(3) .
C3 N3 C4 C5 1.3(5) .
Ni3 N3 C4 C5 -178.8(3) .
N3 C4 C5 C6 0.7(6) .
C4 C5 C6 C7 -1.2(6) .
C5 C6 C7 C3 -0.2(6) .
N3 C3 C7 C6 2.2(5) .
C2 C3 C7 C6 -175.2(3) .
O6 N4 C8 N5 -1.7(5) .
Ni4 N4 C8 N5 -168.6(3) .
O6 N4 C8 C9 -177.8(3) .
Ni4 N4 C8 C9 15.3(4) .
Ni6 N5 C8 N4 -0.4(4) 2_666
Ni6 N5 C8 C9 175.2(3) 2_666
C10 N6 C9 C13 -2.1(5) .
Ni4 N6 C9 C13 -176.2(3) .
C10 N6 C9 C8 175.6(3) .
Ni4 N6 C9 C8 1.5(4) .
N4 C8 C9 N6 -10.8(5) .
N5 C8 C9 N6 173.3(4) .
N4 C8 C9 C13 166.9(4) .
N5 C8 C9 C13 -9.0(6) .
C9 N6 C10 C11 1.3(5) .
Ni4 N6 C10 C11 174.5(3) .
N6 C10 C11 C12 0.0(6) .
C10 C11 C12 C13 -0.6(6) .
N6 C9 C13 C12 1.5(6) .
C8 C9 C13 C12 -176.0(4) .
C11 C12 C13 C9 -0.1(6) .
C19 N8 C14 C16 0.3(5) .
Ni7 N8 C14 C16 -177.6(3) .
C19 N8 C14 C15 -179.6(3) .
Ni7 N8 C14 C15 2.5(4) .
O3 N7 C15 N9 -0.8(5) .
Ni7 N7 C15 N9 175.0(3) .
O3 N7 C15 C14 -179.8(3) .
Ni7 N7 C15 C14 -4.1(4) .
N8 C14 C15 N7 0.8(4) .
C16 C14 C15 N7 -179.0(4) .
N8 C14 C15 N9 -178.2(3) .
C16 C14 C15 N9 1.9(6) .
N8 C14 C16 C17 -0.1(6) .
C15 C14 C16 C17 179.8(4) .
C14 C16 C17 C18 -0.3(6) .
C16 C17 C18 C19 0.5(7) .
C14 N8 C19 C18 0.0(6) .
Ni7 N8 C19 C18 177.4(3) .
C17 C18 C19 N8 -0.3(7) .
O2 N10 C20 N11 1.4(5) .
Ni8 N10 C20 N11 -178.2(3) .
O2 N10 C20 C21 178.6(3) .
Ni8 N10 C20 C21 -1.0(4) .
C22 N12 C21 C25 -1.5(5) .
Ni8 N12 C21 C25 -179.7(3) .
C22 N12 C21 C20 179.6(3) .
Ni8 N12 C21 C20 1.3(4) .
N10 C20 C21 N12 -0.3(4) .
N11 C20 C21 N12 177.0(3) .
N10 C20 C21 C25 -179.2(4) .
N11 C20 C21 C25 -1.9(6) .
C21 N12 C22 C23 1.2(6) .
Ni8 N12 C22 C23 179.1(3) .
N12 C22 C23 C24 -0.2(6) .
C22 C23 C24 C25 -0.5(6) .
C23 C24 C25 C21 0.2(6) .
N12 C21 C25 C24 0.8(6) .
C20 C21 C25 C24 179.6(4) .
Ni8 N14 C26 N13 0.9(4) 2_666
Ni8 N14 C26 C27 179.5(3) 2_666
O7 N13 C26 N14 -5.8(4) .
Ni2 N13 C26 N14 -149.4(3) .
Ni3 N13 C26 N14 106.6(3) .
O7 N13 C26 C27 175.4(3) .
Ni2 N13 C26 C27 31.8(3) .
Ni3 N13 C26 C27 -72.2(3) .
C28 N15 C27 C31 -1.4(5) .
Ni2 N15 C27 C31 175.3(3) .
C28 N15 C27 C26 175.8(3) .
Ni2 N15 C27 C26 -7.5(4) .
N14 C26 C27 N15 164.0(3) .
N13 C26 C27 N15 -17.2(4) .
N14 C26 C27 C31 -18.8(6) .
N13 C26 C27 C31 159.9(3) .
C27 N15 C28 C29 0.8(5) .
Ni2 N15 C28 C29 -175.4(3) .
N15 C28 C29 C30 0.8(6) .
C28 C29 C30 C31 -1.8(6) .
N15 C27 C31 C30 0.3(5) .
C26 C27 C31 C30 -176.6(3) .
C29 C30 C31 C27 1.3(6) .
Ni7 N17 C32 N16 0.7(4) 2_666
Ni7 N17 C32 C33 -178.6(3) 2_666
O8 N16 C32 N17 -2.2(5) .
Ni1 N16 C32 N17 -152.1(3) .
Ni2 N16 C32 N17 104.1(3) .
O8 N16 C32 C33 177.2(3) .
Ni1 N16 C32 C33 27.3(4) .
Ni2 N16 C32 C33 -76.5(4) .
C34 N18 C33 C37 0.3(6) .
Ni1 N18 C33 C37 173.2(3) .
C34 N18 C33 C32 179.0(3) .
Ni1 N18 C33 C32 -8.1(4) .
N17 C32 C33 N18 166.0(3) .
N16 C32 C33 N18 -13.4(5) .
N17 C32 C33 C37 -15.3(6) .
N16 C32 C33 C37 165.3(4) .
C33 N18 C34 C35 -0.4(6) .
Ni1 N18 C34 C35 -172.4(3) .
N18 C34 C35 C36 0.4(7) .
C34 C35 C36 C37 -0.3(7) .
N18 C33 C37 C36 -0.1(6) .
C32 C33 C37 C36 -178.7(4) .
C35 C36 C37 C33 0.2(6) .
O1 N19 C38 N20 -5.8(5) .
Ni5 N19 C38 N20 179.0(3) .
O1 N19 C38 C39 175.9(3) .
Ni5 N19 C38 C39 0.7(4) .
C40 N21 C39 C43 -1.1(6) .
Ni5 N21 C39 C43 177.3(3) .
C40 N21 C39 C38 -179.9(3) .
Ni5 N21 C39 C38 -1.6(4) .
N19 C38 C39 N21 0.6(4) .
N20 C38 C39 N21 -177.7(3) .
N19 C38 C39 C43 -178.2(4) .
N20 C38 C39 C43 3.4(6) .
C39 N21 C40 C41 1.0(6) .
Ni5 N21 C40 C41 -177.1(3) .
N21 C40 C41 C42 -0.6(7) .
C40 C41 C42 C43 0.2(7) .
N21 C39 C43 C42 0.8(6) .
C38 C39 C43 C42 179.5(4) .
C41 C42 C43 C39 -0.3(7) .
O9 N22 C44 N23 -2.3(6) .
Ni6 N22 C44 N23 178.9(3) .
O9 N22 C44 C45 -179.1(3) .
Ni6 N22 C44 C45 2.1(5) .
C46 N24 C45 C49 1.5(7) .
Ni6 N24 C45 C49 -175.9(4) .
C46 N24 C45 C44 -179.8(4) .
Ni6 N24 C45 C44 2.8(5) .
N22 C44 C45 N24 -3.2(5) .
N23 C44 C45 N24 180.0(4) .
N22 C44 C45 C49 175.4(4) .
N23 C44 C45 C49 -1.4(7) .
C45 N24 C46 C47 -0.1(8) .
Ni6 N24 C46 C47 176.8(5) .
N24 C46 C47 C48 -0.5(10) .
C46 C47 C48 C49 -0.2(11) .
N24 C45 C49 C48 -2.2(8) .
C44 C45 C49 C48 179.3(5) .
C47 C48 C49 C45 1.5(10) .
